data_7712236
loop_
_publ_author_name
'Chiu, Weiling'
'Nadeau, Ben E.'
'Patrick, Brian O.'
'Love, Jennifer'

_publ_section_title
;
 Investigating the Mechanism of Ni-Mediated Trifluoromethylthiolation of
 Aryl Halides using AgSCF3
;
_journal_name_full 'Dalton Transactions'
_journal_paper_doi 10.1039/D2DT03758K
_journal_year 2023
_chemical_formula_moiety 'C39 H43 Cl F3 N3 Ni, 0.222(C4 H10 O), 0.5(C1.302 H3.204 O0.351)'
_chemical_formula_sum 'C40.54 H46.83 Cl F3 N3 Ni O0.4'
_chemical_formula_weight 733.66
_space_group_crystal_system orthorhombic
_space_group_IT_number 61
_space_group_name_Hall '-P 2ac 2ab'
_space_group_name_H-M_alt 'P b c a'
_atom_sites_solution_hydrogens geom
_atom_sites_solution_primary dual
_audit_creation_date 2020-04-29
_audit_creation_method
;
Olex2 1.3
(compiled 2020.02.04 svn.rd84adfe8 for OlexSys, GUI svn.r6032)
;
_audit_update_record
;
2023-01-09 deposited with the CCDC.	2023-01-31 downloaded from the CCDC.
;
_cell_angle_alpha 90
_cell_angle_beta 90
_cell_angle_gamma 90
_cell_formula_units_Z 16
_cell_length_a 18.9031(13)
_cell_length_b 26.3085(17)
_cell_length_c 30.518(2)
_cell_measurement_reflns_used 9993
_cell_measurement_temperature 90(2)
_cell_measurement_theta_max 30.51
_cell_measurement_theta_min 2.31
_cell_volume 15177.0(17)
_computing_cell_refinement 'SAINT V8.40A (Bruker, 2019)'
_computing_data_collection APEX3
_computing_data_reduction 'SAINT V8.40A (Bruker, 2019)'
_computing_molecular_graphics 'Olex2 1.3 (Dolomanov et al., 2009)'
_computing_publication_material 'Olex2 1.3 (Dolomanov et al., 2009)'
_computing_structure_refinement 'XL  (Sheldrick, 2008)'
_computing_structure_solution 'SHELXT 2014/5 (Sheldrick, 2014)'
_diffrn_ambient_temperature 90(2)
_diffrn_detector 'Bruker APEX2 area detector'
_diffrn_detector_area_resol_mean 7.9
_diffrn_detector_type 'CCD area detector'
_diffrn_measured_fraction_theta_full 1.000
_diffrn_measured_fraction_theta_max 0.999
_diffrn_measurement_device 'Bruker D8 Kappa diffractometer'
_diffrn_measurement_device_type 'Bruker APEX II area detector'
_diffrn_measurement_method '\w and \f scans'
_diffrn_radiation_monochromator 'TRIUMPH curved-crystal'
_diffrn_radiation_probe x-ray
_diffrn_radiation_type MoK\a
_diffrn_radiation_wavelength 0.71073
_diffrn_reflns_av_R_equivalents 0.0452
_diffrn_reflns_av_unetI/netI 0.0444
_diffrn_reflns_Laue_measured_fraction_full 1.000
_diffrn_reflns_Laue_measured_fraction_max 0.999
_diffrn_reflns_limit_h_max 11
_diffrn_reflns_limit_h_min -27
_diffrn_reflns_limit_k_max 37
_diffrn_reflns_limit_k_min -19
_diffrn_reflns_limit_l_max 43
_diffrn_reflns_limit_l_min -43
_diffrn_reflns_number 87895
_diffrn_reflns_point_group_measured_fraction_full 1.000
_diffrn_reflns_point_group_measured_fraction_max 0.999
_diffrn_reflns_theta_full 25.242
_diffrn_reflns_theta_max 30.523
_diffrn_reflns_theta_min 1.485
_diffrn_source 'sealed X-ray tube'
_diffrn_source_current 30.0
_diffrn_source_power 1.35
_diffrn_source_voltage 45.0
_diffrn_standards_number 0
_exptl_absorpt_coefficient_mu 0.629
_exptl_absorpt_correction_T_max 0.876
_exptl_absorpt_correction_T_min 0.829
_exptl_absorpt_correction_type multi-scan
_exptl_absorpt_process_details
;
SADABS-2016/2 (Bruker, 2016/2) was used for absorption correction.
wR2(int) was 0.0556 before and 0.0470 after correction.
The ratio of minimum to maximum transmission is 0.9461.
The \l/2 correction factor is not present.
;
_exptl_crystal_colour orange
_exptl_crystal_colour_primary orange
_exptl_crystal_density_diffrn 1.284
_exptl_crystal_description prism
_exptl_crystal_F_000 6180
_exptl_crystal_recrystallization_method 'The material was recrystallised from Et2O by slow evaporation'
_exptl_crystal_size_max 0.41
_exptl_crystal_size_mid 0.38
_exptl_crystal_size_min 0.21
_refine_diff_density_max 0.550
_refine_diff_density_min -0.376
_refine_diff_density_rms 0.069
_refine_ls_extinction_method none
_refine_ls_goodness_of_fit_ref 1.018
_refine_ls_hydrogen_treatment constr
_refine_ls_matrix_type full
_refine_ls_number_parameters 1055
_refine_ls_number_reflns 23172
_refine_ls_number_restraints 2076
_refine_ls_restrained_S_all 0.989
_refine_ls_R_factor_all 0.0687
_refine_ls_R_factor_gt 0.0413
_refine_ls_shift/su_max 0.002
_refine_ls_shift/su_mean 0.000
_refine_ls_structure_factor_coef Fsqd
_refine_ls_weighting_details 'w=1/[\s^2^(Fo^2^)+(0.0484P)^2^+7.9846P] where P=(Fo^2^+2Fc^2^)/3'
_refine_ls_weighting_scheme calc
_refine_ls_wR_factor_gt 0.0987
_refine_ls_wR_factor_ref 0.1127
_reflns_Friedel_coverage 0.000
_reflns_number_gt 16696
_reflns_number_total 23172
_reflns_threshold_expression 'I > 2\s(I)'
_cod_data_source_file d2dt03758k2.cif
_cod_data_source_block jl329
_cod_original_cell_volume 15177.2(18)
_cod_original_formula_sum 'C40.54 H46.83 Cl F3 N3 Ni O0.40'
_cod_database_code 7712236
_shelx_shelxl_version_number 2018/3
_shelx_space_group_comment
;
The symmetry employed for this shelxl refinement is uniquely defined
by the following loop, which should always be used as a source of
symmetry information in preference to the above space-group names.
They are only intended as comments.
;
_shelx_estimated_absorpt_t_max 0.879
_shelx_estimated_absorpt_t_min 0.782
_olex2_refinement_description
;
1. Fixed Uiso
 At 1.2 times of:
  All C(H) groups, All C(H,H) groups
 At 1.5 times of:
  All C(H,H,H) groups
2. Restrained distances
 O1-C80
 1.43 with sigma of 0.01
 C80-C79
 1.54 with sigma of 0.01
 F4A-C51 \\sim F4-C51 \\sim F6A-C51 \\sim F6-C51 \\sim F5A-C51 \\sim F5-C51
 with sigma of 0.01
 O1-C80 \\sim O1-C81
 with sigma of 0.01
 C79-C80 \\sim C82-C81
 with sigma of 0.01
 C81A-C82A \\sim C80-C79
 with sigma of 0.01
 C80-C81 \\sim C80A-C81A
 with sigma of 0.01
 C80A-C79A \\sim C81A-C82A
 with sigma of 0.01
 O1A-C80A \\sim O1A-C81A
 with sigma of 0.01
 C79A-O1A \\sim C82A-O1A
 with sigma of 0.01
 C79-O1 \\sim C79A-O1A
 with sigma of 0.01
 O1-C82 \\sim O1A-C82A
 with sigma of 0.01
3. Uiso/Uaniso restraints and constraints
All non-hydrogen atoms have similar U: within 2A with sigma of 0.04 and sigma
for terminal atoms of 0.08 within 2A
Uanis(C82A) \\sim Ueq: with sigma of 0.02 and sigma for terminal atoms of 0.04
Uanis(C80) \\sim Ueq, Uanis(C79A) \\sim Ueq: with sigma of 0.02 and sigma for
terminal atoms of 0.04
Uanis(C79A) = Uanis(C80)
Uanis(C81A) = Uanis(C82)
Uanis(C28) = Uanis(C28A)
Uanis(C35A) = Uanis(C35)
Uanis(C34) = Uanis(C34A)
4. Rigid body (RIGU) restrains
 All non-hydrogen atoms
 with sigma for 1-2 distances of 0.004 and sigma for 1-3 distances of 0.004
5. Others
 Sof(F4A)=Sof(F5A)=Sof(F6A)=1-FVAR(1)
 Sof(F4)=Sof(F5)=Sof(F6)=FVAR(1)
 Sof(O1)=Sof(C79)=Sof(H79A)=Sof(H79B)=Sof(H79C)=Sof(C80)=Sof(H80A)=Sof(H80B)=
 Sof(C81)=Sof(H81A)=Sof(H81B)=Sof(C82)=Sof(H82A)=Sof(H82B)=Sof(H82C)=FVAR(2)
 Sof(O1A)=Sof(C79A)=Sof(H79D)=Sof(H79E)=Sof(H79F)=Sof(C80A)=Sof(H80C)=
 Sof(H80D)=Sof(C81A)=Sof(H81C)=Sof(H81D)=FVAR(3)
 Sof(C38A)=Sof(H38D)=Sof(H38E)=Sof(H38F)=Sof(C39A)=Sof(H39D)=Sof(H39E)=
 Sof(H39F)=Sof(C83)=Sof(H83)=Sof(C28A)=Sof(C33A)=Sof(C32A)=Sof(H32A)=Sof(C31A)=
 Sof(H31A)=Sof(C30A)=Sof(H30A)=Sof(C29A)=Sof(C35A)=Sof(H35D)=Sof(H35E)=
 Sof(H35F)=Sof(C34A)=Sof(H34A)=Sof(C36A)=Sof(H36D)=Sof(H36E)=Sof(H36F)=1-FVAR(4)
 Sof(C28)=Sof(C29)=Sof(C30)=Sof(H30)=Sof(C31)=Sof(H31)=Sof(C32)=Sof(H32)=
 Sof(C33)=Sof(C34)=Sof(H34)=Sof(C35)=Sof(H35A)=Sof(H35B)=Sof(H35C)=Sof(C36)=
 Sof(H36A)=Sof(H36B)=Sof(H36C)=Sof(C37)=Sof(H37)=Sof(C39)=Sof(H39A)=Sof(H39B)=
 Sof(H39C)=Sof(C38)=Sof(H38A)=Sof(H38B)=Sof(H38C)=FVAR(4)
 Fixed Sof: C82A(0.25) H82D(0.25) H82E(0.25) H82F(0.25)
6.a Ternary CH refined with riding coordinates:
 C22(H22), C25(H25), C34(H34), C37(H37), C61(H61), C64(H64), C73(H73),
 C76(H76), C83(H83), C34A(H34A)
6.b Secondary CH2 refined with riding coordinates:
 C80(H80A,H80B), C81(H81A,H81B), C80A(H80C,H80D), C81A(H81C,H81D)
6.c Me refined with riding coordinates:
 C35(H35A,H35B,H35C), C82A(H82D,H82E,H82F), C35A(H35D,H35E,H35F)
6.d Aromatic/amide H refined with riding coordinates:
 C2(H2), C3(H3), C5(H5), C8(H8), C9(H9), C10(H10), C11(H11), C14(H14),
 C15(H15), C18(H18), C19(H19), C20(H20), C30(H30), C31(H31), C32(H32), C41(H41),
  C42(H42), C44(H44), C47(H47), C48(H48), C49(H49), C50(H50), C53(H53),
 C54(H54), C57(H57), C58(H58), C59(H59), C69(H69), C70(H70), C71(H71),
 C32A(H32A), C31A(H31A), C30A(H30A)
6.e Fitted hexagon refined as free rotating group:
 C28A(C33A,C32A,C31A,C30A,C29A)
6.f Idealised Me refined as rotating group:
 C23(H23A,H23B,H23C), C24(H24A,H24B,H24C), C26(H26A,H26B,H26C), C27(H27A,H27B,
 H27C), C36(H36A,H36B,H36C), C62(H62A,H62B,H62C), C63(H63A,H63B,H63C), C65(H65A,
 H65B,H65C), C66(H66A,H66B,H66C), C74(H74A,H74B,H74C), C75(H75A,H75B,H75C),
 C77(H77A,H77B,H77C), C78(H78A,H78B,H78C), C79(H79A,H79B,H79C), C82(H82A,H82B,
 H82C), C79A(H79D,H79E,H79F), C39(H39A,H39B,H39C), C38(H38A,H38B,H38C),
 C38A(H38D,H38E,H38F), C39A(H39D,H39E,H39F), C36A(H36D,H36E,H36F)
;
_olex2_diffrn_ambient_temperature_device 'Oxford Cryosystems'
_olex2_exptl_crystal_mounting_method 'The crystal was mounted on a mylar loop in oil'
_olex2_submission_original_sample_id WC801
_olex2_submission_special_instructions 'No special instructions were received'

loop_
_space_group_symop_operation_xyz
'x, y, z'
'-x+1/2, -y, z+1/2'
'-x, y+1/2, -z+1/2'
'x+1/2, -y+1/2, -z'
'-x, -y, -z'
'x-1/2, y, -z-1/2'
'x, -y-1/2, z-1/2'
'-x-1/2, y-1/2, z'

loop_
_atom_site_label
_atom_site_type_symbol
_atom_site_fract_x
_atom_site_fract_y
_atom_site_fract_z
_atom_site_U_iso_or_equiv
_atom_site_adp_type
_atom_site_occupancy
_atom_site_site_symmetry_order
_atom_site_calc_flag
_atom_site_refinement_flags_posn
_atom_site_refinement_flags_adp
_atom_site_refinement_flags_occupancy
_atom_site_disorder_assembly
_atom_site_disorder_group
Ni1 Ni 0.55397(2) 0.90725(2) 0.58758(2) 0.01766(5) Uani 1 1 d . U . . .
Cl1 Cl 0.64644(2) 0.93815(2) 0.62350(2) 0.02390(9) Uani 1 1 d . . . . .
F1 F 0.23167(7) 0.81810(6) 0.51417(4) 0.0486(3) Uani 1 1 d . U . . .
F2 F 0.21108(7) 0.89838(6) 0.51642(5) 0.0505(4) Uani 1 1 d . U . . .
F3 F 0.20679(6) 0.85396(5) 0.57546(4) 0.0393(3) Uani 1 1 d . U . . .
N1 N 0.60376(7) 0.80507(5) 0.56685(4) 0.0181(3) Uani 1 1 d . U . . .
N2 N 0.58718(8) 0.81419(5) 0.63638(4) 0.0187(3) Uani 1 1 d . U . . .
N3 N 0.52114(8) 0.97446(5) 0.56940(4) 0.0208(3) Uani 1 1 d . U . . .
C1 C 0.46451(9) 0.88528(6) 0.56706(5) 0.0206(3) Uani 1 1 d . U . . .
C2 C 0.43242(10) 0.83720(7) 0.56972(6) 0.0264(4) Uani 1 1 d . U . . .
H2 H 0.460112 0.808990 0.578841 0.032 Uiso 1 1 calc R U . . .
C3 C 0.36173(10) 0.82948(7) 0.55949(6) 0.0273(4) Uani 1 1 d . U . . .
H3 H 0.341747 0.796465 0.561894 0.033 Uiso 1 1 calc R U . . .
C4 C 0.32009(10) 0.87001(8) 0.54573(5) 0.0259(4) Uani 1 1 d . U . . .
C5 C 0.34960(10) 0.91810(7) 0.54181(5) 0.0254(4) Uani 1 1 d . U . . .
H5 H 0.321581 0.945820 0.531981 0.030 Uiso 1 1 calc R U . . .
C6 C 0.42074(10) 0.92551(7) 0.55241(5) 0.0213(3) Uani 1 1 d . U . . .
C7 C 0.45525(9) 0.97557(7) 0.55165(5) 0.0213(3) Uani 1 1 d . U . . .
C8 C 0.42661(11) 1.02055(7) 0.53544(6) 0.0270(4) Uani 1 1 d . U . . .
H8 H 0.380585 1.020614 0.522937 0.032 Uiso 1 1 calc R U . . .
C9 C 0.46523(11) 1.06518(7) 0.53756(6) 0.0299(4) Uani 1 1 d . U . . .
H9 H 0.446330 1.096033 0.526407 0.036 Uiso 1 1 calc R U . . .
C10 C 0.53201(12) 1.06397(7) 0.55627(6) 0.0296(4) Uani 1 1 d . U . . .
H10 H 0.559392 1.094133 0.558554 0.036 Uiso 1 1 calc R U . . .
C11 C 0.55816(11) 1.01823(7) 0.57155(6) 0.0253(4) Uani 1 1 d . U . . .
H11 H 0.604150 1.017576 0.584092 0.030 Uiso 1 1 calc R U . . .
C12 C 0.24308(11) 0.86064(9) 0.53782(6) 0.0320(4) Uani 1 1 d . U . . .
C13 C 0.58360(9) 0.84010(6) 0.59757(5) 0.0180(3) Uani 1 1 d . U . . .
C14 C 0.61884(9) 0.75848(6) 0.58642(5) 0.0204(3) Uani 1 1 d . U . . .
H14 H 0.633965 0.728462 0.571878 0.024 Uiso 1 1 calc R U . . .
C15 C 0.60804(9) 0.76387(6) 0.62961(6) 0.0215(3) Uani 1 1 d . U . . .
H15 H 0.613525 0.738378 0.651397 0.026 Uiso 1 1 calc R U . . .
C16 C 0.61665(9) 0.81505(6) 0.52066(5) 0.0193(3) Uani 1 1 d . U . . .
C17 C 0.57477(9) 0.79111(7) 0.48902(6) 0.0219(3) Uani 1 1 d . U . . .
C18 C 0.58961(10) 0.80145(7) 0.44498(6) 0.0269(4) Uani 1 1 d . U . . .
H18 H 0.561694 0.785990 0.422791 0.032 Uiso 1 1 calc R U . . .
C19 C 0.64401(11) 0.83368(8) 0.43313(6) 0.0299(4) Uani 1 1 d . U . . .
H19 H 0.651943 0.841259 0.403091 0.036 Uiso 1 1 calc R U . . .
C20 C 0.68707(10) 0.85498(7) 0.46498(6) 0.0266(4) Uani 1 1 d . U . . .
H20 H 0.725270 0.876242 0.456412 0.032 Uiso 1 1 calc R U . . .
C21 C 0.67525(9) 0.84571(6) 0.50949(6) 0.0214(3) Uani 1 1 d . U . . .
C22 C 0.51721(9) 0.75289(7) 0.49988(6) 0.0253(4) Uani 1 1 d . U . . .
H22 H 0.507022 0.755210 0.531972 0.030 Uiso 1 1 calc R U . . .
C23 C 0.44871(10) 0.76430(9) 0.47497(6) 0.0346(5) Uani 1 1 d . U . . .
H23A H 0.435694 0.800003 0.479293 0.052 Uiso 1 1 calc R U . . .
H23B H 0.410751 0.742399 0.486012 0.052 Uiso 1 1 calc R U . . .
H23C H 0.455854 0.757787 0.443664 0.052 Uiso 1 1 calc R U . . .
C24 C 0.54254(12) 0.69862(8) 0.48986(7) 0.0339(4) Uani 1 1 d . U . . .
H24A H 0.553124 0.695583 0.458535 0.051 Uiso 1 1 calc R U . . .
H24B H 0.505357 0.674331 0.497762 0.051 Uiso 1 1 calc R U . . .
H24C H 0.585298 0.691322 0.506900 0.051 Uiso 1 1 calc R U . . .
C25 C 0.72871(10) 0.86345(7) 0.54354(6) 0.0249(4) Uani 1 1 d . U . . .
H25 H 0.703209 0.867677 0.572019 0.030 Uiso 1 1 calc R U . . .
C26 C 0.76368(12) 0.91418(8) 0.53225(8) 0.0378(5) Uani 1 1 d . U . . .
H26A H 0.793199 0.910061 0.506089 0.057 Uiso 1 1 calc R U . . .
H26B H 0.793169 0.925286 0.556858 0.057 Uiso 1 1 calc R U . . .
H26C H 0.727072 0.939719 0.526546 0.057 Uiso 1 1 calc R U . . .
C27 C 0.78407(12) 0.82167(9) 0.54947(8) 0.0432(5) Uani 1 1 d . U . . .
H27A H 0.760603 0.790009 0.558126 0.065 Uiso 1 1 calc R U . . .
H27B H 0.817739 0.831790 0.572271 0.065 Uiso 1 1 calc R U . . .
H27C H 0.809350 0.816423 0.521800 0.065 Uiso 1 1 calc R U . . .
C28 C 0.5890(2) 0.8382(2) 0.68041(15) 0.0197(6) Uani 0.771(8) 1 d . U P A 1
C29 C 0.6557(2) 0.8449(2) 0.69984(17) 0.0206(8) Uani 0.771(8) 1 d . U P A 1
C30 C 0.6569(3) 0.86930(18) 0.74109(15) 0.0267(8) Uani 0.771(8) 1 d . U P A 1
H30 H 0.700726 0.873885 0.755772 0.032 Uiso 0.771(8) 1 calc R U P A 1
C31 C 0.5957(3) 0.88649(18) 0.76025(14) 0.0316(9) Uani 0.771(8) 1 d . U P A 1
H31 H 0.598051 0.904625 0.787132 0.038 Uiso 0.771(8) 1 calc R U P A 1
C32 C 0.5308(3) 0.8777(2) 0.74083(14) 0.0280(8) Uani 0.771(8) 1 d . U P A 1
H32 H 0.489081 0.889392 0.755009 0.034 Uiso 0.771(8) 1 calc R U P A 1
C33 C 0.5248(2) 0.8520(2) 0.70077(19) 0.0241(7) Uani 0.771(8) 1 d . U P A 1
C34 C 0.7250(3) 0.8269(3) 0.6797(2) 0.0219(8) Uani 0.771(8) 1 d . U P A 1
H34 H 0.716035 0.818312 0.648228 0.026 Uiso 0.771(8) 1 calc R U P A 1
C35 C 0.7814(12) 0.8683(12) 0.6813(11) 0.0343(19) Uani 0.771(8) 1 d . U P A 1
H35A H 0.825181 0.855589 0.668061 0.051 Uiso 0.771(8) 1 calc R U P A 1
H35B H 0.764891 0.898141 0.664953 0.051 Uiso 0.771(8) 1 calc R U P A 1
H35C H 0.790275 0.877835 0.711816 0.051 Uiso 0.771(8) 1 calc R U P A 1
C36 C 0.7509(6) 0.7782(4) 0.7033(5) 0.0303(15) Uani 0.771(8) 1 d . U P A 1
H36A H 0.795676 0.766960 0.690299 0.045 Uiso 0.771(8) 1 calc R U P A 1
H36B H 0.715393 0.751309 0.700042 0.045 Uiso 0.771(8) 1 calc R U P A 1
H36C H 0.758026 0.785462 0.734475 0.045 Uiso 0.771(8) 1 calc R U P A 1
C37 C 0.4532(3) 0.8392(2) 0.6809(2) 0.0265(10) Uani 0.771(8) 1 d . U P A 1
H37 H 0.453266 0.851308 0.649872 0.032 Uiso 0.771(8) 1 calc R U P A 1
Ni2 Ni 0.68471(2) 0.64746(2) 0.75366(2) 0.01770(5) Uani 1 1 d . U . . .
Cl2 Cl 0.60414(2) 0.65444(2) 0.70102(2) 0.02411(9) Uani 1 1 d . . . . .
F4 F 0.9347(6) 0.6270(3) 0.9183(4) 0.101(4) Uani 0.374(10) 1 d D U P B 1
F4A F 0.8936(4) 0.6271(2) 0.93439(17) 0.095(2) Uani 0.626(10) 1 d D U P B 2
F5 F 0.8724(4) 0.6857(5) 0.9412(2) 0.089(4) Uani 0.374(10) 1 d D U P B 1
F5A F 0.8890(4) 0.70573(18) 0.9311(2) 0.084(2) Uani 0.626(10) 1 d D U P B 2
F6 F 0.9519(7) 0.7002(5) 0.8998(3) 0.115(4) Uani 0.374(10) 1 d D U P B 1
F6A F 0.96591(16) 0.6666(4) 0.89573(14) 0.098(2) Uani 0.626(10) 1 d D U P B 2
N4 N 0.71244(8) 0.53934(5) 0.74630(4) 0.0207(3) Uani 1 1 d . U . . .
N5 N 0.77141(8) 0.58095(5) 0.69749(4) 0.0192(3) Uani 1 1 d . U . . .
N6 N 0.64811(8) 0.70622(5) 0.78599(4) 0.0192(3) Uani 1 1 d . U . . .
C40 C 0.75626(9) 0.64769(7) 0.79750(5) 0.0207(3) Uani 1 1 d . U . . .
C41 C 0.81646(10) 0.61711(8) 0.80279(6) 0.0284(4) Uani 1 1 d . U . . .
H41 H 0.825570 0.591037 0.782010 0.034 Uiso 1 1 calc R U . . .
C42 C 0.86323(11) 0.62376(9) 0.83750(6) 0.0339(5) Uani 1 1 d . U . . .
H42 H 0.903712 0.602540 0.839875 0.041 Uiso 1 1 calc R U . . .
C43 C 0.85116(10) 0.66131(8) 0.86882(6) 0.0280(4) Uani 1 1 d . U . . .
C44 C 0.79332(10) 0.69297(7) 0.86452(6) 0.0253(4) Uani 1 1 d . U . . .
H44 H 0.784991 0.718991 0.885484 0.030 Uiso 1 1 calc R U . . .
C45 C 0.74711(9) 0.68659(6) 0.82923(5) 0.0211(3) Uani 1 1 d . U . . .
C46 C 0.68595(10) 0.71935(6) 0.82222(5) 0.0218(3) Uani 1 1 d . U . . .
C47 C 0.66543(12) 0.75990(7) 0.84874(6) 0.0348(5) Uani 1 1 d . U . . .
H47 H 0.693094 0.769029 0.873512 0.042 Uiso 1 1 calc R U . . .
C48 C 0.60475(14) 0.78671(8) 0.83884(7) 0.0421(6) Uani 1 1 d . U . . .
H48 H 0.590086 0.814326 0.856720 0.051 Uiso 1 1 calc R U . . .
C49 C 0.56569(12) 0.77276(7) 0.80256(6) 0.0322(4) Uani 1 1 d . U . . .
H49 H 0.523279 0.790277 0.795407 0.039 Uiso 1 1 calc R U . . .
C50 C 0.58914(10) 0.73294(7) 0.77674(6) 0.0244(4) Uani 1 1 d . U . . .
H50 H 0.562567 0.724058 0.751456 0.029 Uiso 1 1 calc R U . . .
C51 C 0.90064(11) 0.66650(9) 0.90679(7) 0.0372(5) Uani 1 1 d D U . . .
C52 C 0.72213(9) 0.58718(6) 0.72999(5) 0.0198(3) Uani 1 1 d . U . . .
C53 C 0.75668(10) 0.50456(7) 0.72530(5) 0.0237(4) Uani 1 1 d . U . . .
H53 H 0.760170 0.469228 0.731348 0.028 Uiso 1 1 calc R U . . .
C54 C 0.79342(10) 0.53044(7) 0.69492(5) 0.0222(3) Uani 1 1 d . U . . .
H54 H 0.827795 0.516927 0.675434 0.027 Uiso 1 1 calc R U . . .
C55 C 0.65449(10) 0.52341(6) 0.77479(5) 0.0243(4) Uani 1 1 d . U . . .
C56 C 0.66833(12) 0.51074(7) 0.81870(6) 0.0306(4) Uani 1 1 d . U . . .
C57 C 0.61045(13) 0.49491(8) 0.84409(7) 0.0393(5) Uani 1 1 d . U . . .
H57 H 0.617875 0.487089 0.874132 0.047 Uiso 1 1 calc R U . . .
C58 C 0.54361(13) 0.49032(8) 0.82711(7) 0.0400(5) Uani 1 1 d . U . . .
H58 H 0.505556 0.479759 0.845292 0.048 Uiso 1 1 calc R U . . .
C59 C 0.53183(12) 0.50120(7) 0.78323(7) 0.0332(4) Uani 1 1 d . U . . .
H59 H 0.485615 0.497591 0.771400 0.040 Uiso 1 1 calc R U . . .
C60 C 0.58717(11) 0.51740(7) 0.75616(6) 0.0261(4) Uani 1 1 d . U . . .
C61 C 0.74165(13) 0.50989(8) 0.83843(6) 0.0360(5) Uani 1 1 d . U . . .
H61 H 0.774807 0.526346 0.817198 0.043 Uiso 1 1 calc R U . . .
C62 C 0.74476(15) 0.53992(10) 0.88181(6) 0.0466(6) Uani 1 1 d . U . . .
H62A H 0.727443 0.574572 0.876933 0.070 Uiso 1 1 calc R U . . .
H62B H 0.793742 0.541192 0.892276 0.070 Uiso 1 1 calc R U . . .
H62C H 0.715084 0.523069 0.903766 0.070 Uiso 1 1 calc R U . . .
C63 C 0.76642(15) 0.45464(9) 0.84567(7) 0.0476(6) Uani 1 1 d . U . . .
H63A H 0.735563 0.438107 0.867180 0.071 Uiso 1 1 calc R U . . .
H63B H 0.815198 0.454665 0.856548 0.071 Uiso 1 1 calc R U . . .
H63C H 0.764235 0.436049 0.817873 0.071 Uiso 1 1 calc R U . . .
C64 C 0.57393(10) 0.52456(7) 0.70742(6) 0.0260(4) Uani 1 1 d . U . . .
H64 H 0.606985 0.551608 0.696899 0.031 Uiso 1 1 calc R U . . .
C65 C 0.59128(11) 0.47583(7) 0.68207(7) 0.0320(4) Uani 1 1 d . U . . .
H65A H 0.640317 0.465866 0.687973 0.048 Uiso 1 1 calc R U . . .
H65B H 0.585263 0.481899 0.650612 0.048 Uiso 1 1 calc R U . . .
H65C H 0.559346 0.448563 0.691432 0.048 Uiso 1 1 calc R U . . .
C66 C 0.49895(12) 0.54181(9) 0.69661(7) 0.0387(5) Uani 1 1 d . U . . .
H66A H 0.465646 0.514282 0.703125 0.058 Uiso 1 1 calc R U . . .
H66B H 0.495973 0.550541 0.665444 0.058 Uiso 1 1 calc R U . . .
H66C H 0.487034 0.571694 0.714296 0.058 Uiso 1 1 calc R U . . .
C67 C 0.78938(9) 0.61791(6) 0.66363(5) 0.0213(3) Uani 1 1 d . U . . .
C68 C 0.74535(10) 0.62001(7) 0.62626(6) 0.0232(3) Uani 1 1 d . U . . .
C69 C 0.76212(11) 0.65615(8) 0.59437(6) 0.0304(4) Uani 1 1 d . U . . .
H69 H 0.733207 0.659038 0.569030 0.037 Uiso 1 1 calc R U . . .
C70 C 0.81995(11) 0.68776(8) 0.59901(7) 0.0363(5) Uani 1 1 d . U . . .
H70 H 0.829192 0.713148 0.577624 0.044 Uiso 1 1 calc R U . . .
C71 C 0.86432(11) 0.68261(8) 0.63458(7) 0.0342(4) Uani 1 1 d . U . . .
H71 H 0.904932 0.703731 0.636747 0.041 Uiso 1 1 calc R U . . .
C72 C 0.85090(10) 0.64698(7) 0.66754(6) 0.0260(4) Uani 1 1 d . U . . .
C73 C 0.68615(10) 0.58254(7) 0.61767(5) 0.0252(4) Uani 1 1 d . U . . .
H73 H 0.670447 0.568550 0.646545 0.030 Uiso 1 1 calc R U . . .
C74 C 0.62134(11) 0.60591(8) 0.59508(6) 0.0318(4) Uani 1 1 d . U . . .
H74A H 0.605364 0.635647 0.611698 0.048 Uiso 1 1 calc R U . . .
H74B H 0.583210 0.580710 0.593847 0.048 Uiso 1 1 calc R U . . .
H74C H 0.634042 0.616302 0.565263 0.048 Uiso 1 1 calc R U . . .
C75 C 0.71380(12) 0.53791(8) 0.58981(6) 0.0347(5) Uani 1 1 d . U . . .
H75A H 0.732540 0.550930 0.562056 0.052 Uiso 1 1 calc R U . . .
H75B H 0.674996 0.514191 0.583880 0.052 Uiso 1 1 calc R U . . .
H75C H 0.751448 0.520241 0.605791 0.052 Uiso 1 1 calc R U . . .
C76 C 0.90462(10) 0.64020(7) 0.70417(7) 0.0283(4) Uani 1 1 d . U . . .
H76 H 0.888643 0.611259 0.722967 0.034 Uiso 1 1 calc R U . . .
C77 C 0.90906(11) 0.68770(8) 0.73296(7) 0.0349(4) Uani 1 1 d . U . . .
H77A H 0.941941 0.681533 0.757211 0.052 Uiso 1 1 calc R U . . .
H77B H 0.862083 0.695589 0.744709 0.052 Uiso 1 1 calc R U . . .
H77C H 0.926019 0.716405 0.715392 0.052 Uiso 1 1 calc R U . . .
C78 C 0.97775(11) 0.62675(8) 0.68546(7) 0.0349(4) Uani 1 1 d . U . . .
H78A H 0.995399 0.655228 0.667888 0.052 Uiso 1 1 calc R U . . .
H78B H 0.973830 0.596415 0.666978 0.052 Uiso 1 1 calc R U . . .
H78C H 1.010657 0.620013 0.709588 0.052 Uiso 1 1 calc R U . . .
O1 O 1.0071(3) 0.9059(3) 0.5982(3) 0.078(2) Uani 0.445(6) 1 d D U P C 1
C79 C 0.9481(4) 0.8346(3) 0.6271(2) 0.078(2) Uani 0.445(6) 1 d D U P C 1
H79A H 0.984230 0.810650 0.616844 0.117 Uiso 0.445(6) 1 calc R U P C 1
H79B H 0.902612 0.816935 0.629678 0.117 Uiso 0.445(6) 1 calc R U P C 1
H79C H 0.961859 0.848140 0.655745 0.117 Uiso 0.445(6) 1 calc R U P C 1
C80 C 0.9410(4) 0.8789(4) 0.5938(3) 0.0659(17) Uani 0.445(6) 1 d D U P C 1
H80A H 0.934905 0.865881 0.563579 0.079 Uiso 0.445(6) 1 calc R U P C 1
H80B H 0.900459 0.901080 0.601193 0.079 Uiso 0.445(6) 1 calc R U P C 1
C81 C 1.0065(11) 0.9430(7) 0.5614(5) 0.123(5) Uani 0.445(6) 1 d D U P C 1
H81A H 0.961558 0.962243 0.560307 0.148 Uiso 0.445(6) 1 calc R U P C 1
H81B H 1.014650 0.926112 0.532895 0.148 Uiso 0.445(6) 1 calc R U P C 1
C82 C 1.0693(13) 0.9776(10) 0.5742(7) 0.128(4) Uani 0.445(6) 1 d D U P C 1
H82A H 1.073602 1.005292 0.552884 0.193 Uiso 0.445(6) 1 calc R U P C 1
H82B H 1.113068 0.957615 0.574402 0.193 Uiso 0.445(6) 1 calc R U P C 1
H82C H 1.061126 0.991859 0.603441 0.193 Uiso 0.445(6) 1 calc R U P C 1
O1A O 1.0095(6) 0.9530(5) 0.5708(3) 0.082(3) Uani 0.351(7) 1 d D U P D -2
C79A C 0.9614(6) 0.8809(5) 0.6025(5) 0.0659(17) Uani 0.351(7) 1 d D U P D -2
H79D H 0.964327 0.852372 0.581938 0.099 Uiso 0.351(7) 1 calc R U P D -2
H79E H 0.920097 0.901859 0.595329 0.099 Uiso 0.351(7) 1 calc R U P D -2
H79F H 0.956643 0.867825 0.632432 0.099 Uiso 0.351(7) 1 calc R U P D -2
C80A C 1.0297(8) 0.9137(7) 0.5990(7) 0.108(5) Uani 0.351(7) 1 d D U P D -2
H80C H 1.043888 0.927109 0.628049 0.130 Uiso 0.351(7) 1 calc R U P D -2
H80D H 1.069357 0.893807 0.586573 0.130 Uiso 0.351(7) 1 calc R U P D -2
C81A C 1.0663(16) 0.9839(14) 0.5585(10) 0.128(4) Uani 0.351(7) 1 d D U P D -2
H81C H 1.109553 0.963379 0.553646 0.154 Uiso 0.351(7) 1 calc R U P D -2
H81D H 1.076181 1.009863 0.581146 0.154 Uiso 0.351(7) 1 calc R U P D -2
C82A C 1.0411(14) 1.0089(9) 0.5153(7) 0.192(11) Uani 0.25 1 d D U P D -2
H82D H 1.078161 1.031502 0.504173 0.289 Uiso 0.25 1 calc R U P D -2
H82E H 1.031149 0.982431 0.493572 0.289 Uiso 0.25 1 calc R U P D -2
H82F H 0.998014 1.028585 0.520877 0.289 Uiso 0.25 1 calc R U P D -2
C39 C 0.44113(18) 0.78156(13) 0.68049(15) 0.0345(8) Uani 0.771(8) 1 d . U P A 1
H39A H 0.479467 0.765038 0.664223 0.052 Uiso 0.771(8) 1 calc R U P A 1
H39B H 0.395807 0.774039 0.666308 0.052 Uiso 0.771(8) 1 calc R U P A 1
H39C H 0.440423 0.768757 0.710640 0.052 Uiso 0.771(8) 1 calc R U P A 1
C38 C 0.39040(17) 0.86400(11) 0.70419(14) 0.0386(9) Uani 0.771(8) 1 d . U P A 1
H38A H 0.386232 0.850155 0.733890 0.058 Uiso 0.771(8) 1 calc R U P A 1
H38B H 0.346911 0.856898 0.687816 0.058 Uiso 0.771(8) 1 calc R U P A 1
H38C H 0.397806 0.900820 0.705770 0.058 Uiso 0.771(8) 1 calc R U P A 1
C38A C 0.3823(6) 0.8646(4) 0.6746(5) 0.044(3) Uani 0.229(8) 1 d . U P A 2
H38D H 0.339267 0.846395 0.665844 0.066 Uiso 0.229(8) 1 calc R U P A 2
H38E H 0.391730 0.891978 0.653609 0.066 Uiso 0.229(8) 1 calc R U P A 2
H38F H 0.375805 0.879011 0.703884 0.066 Uiso 0.229(8) 1 calc R U P A 2
C39A C 0.4248(8) 0.7793(4) 0.7000(5) 0.039(3) Uani 0.229(8) 1 d . U P A 2
H39D H 0.414903 0.787862 0.730629 0.059 Uiso 0.229(8) 1 calc R U P A 2
H39E H 0.463771 0.754775 0.698691 0.059 Uiso 0.229(8) 1 calc R U P A 2
H39F H 0.382452 0.764326 0.686651 0.059 Uiso 0.229(8) 1 calc R U P A 2
C83 C 0.4453(12) 0.8273(7) 0.6751(7) 0.025(3) Uani 0.229(8) 1 d . U P A 2
H83 H 0.455472 0.817381 0.644072 0.030 Uiso 0.229(8) 1 calc R U P A 2
C28A C 0.5776(8) 0.8353(8) 0.6768(5) 0.0197(6) Uani 0.229(8) 1 d G U P A 2
C33A C 0.5124(7) 0.8488(8) 0.6943(5) 0.022(3) Uani 0.229(8) 1 d G U P A 2
C32A C 0.5091(5) 0.8754(6) 0.7336(5) 0.024(3) Uani 0.229(8) 1 d G U P A 2
H32A H 0.464512 0.884717 0.745508 0.029 Uiso 0.229(8) 1 calc R U P A 2
C31A C 0.5710(6) 0.8885(6) 0.7554(4) 0.027(3) Uani 0.229(8) 1 d G U P A 2
H31A H 0.568779 0.906674 0.782247 0.033 Uiso 0.229(8) 1 calc R U P A 2
C30A C 0.6363(5) 0.8749(6) 0.7379(5) 0.022(2) Uani 0.229(8) 1 d G U P A 2
H30A H 0.678591 0.883849 0.752827 0.026 Uiso 0.229(8) 1 calc R U P A 2
C29A C 0.6396(6) 0.8483(7) 0.6986(5) 0.021(2) Uani 0.229(8) 1 d G U P A 2
C35A C 0.775(4) 0.870(4) 0.683(4) 0.0343(19) Uani 0.229(8) 1 d . U P A 2
H35D H 0.760722 0.902665 0.669815 0.051 Uiso 0.229(8) 1 calc R U P A 2
H35E H 0.790330 0.876522 0.713468 0.051 Uiso 0.229(8) 1 calc R U P A 2
H35F H 0.814895 0.856080 0.666482 0.051 Uiso 0.229(8) 1 calc R U P A 2
C34A C 0.7110(11) 0.8319(10) 0.6827(9) 0.0219(8) Uani 0.229(8) 1 d . U P A 2
H34A H 0.704041 0.822825 0.651201 0.026 Uiso 0.229(8) 1 calc R U P A 2
C36A C 0.739(2) 0.7850(14) 0.7035(16) 0.030(4) Uani 0.229(8) 1 d . U P A 2
H36D H 0.747920 0.791402 0.734694 0.045 Uiso 0.229(8) 1 calc R U P A 2
H36E H 0.783524 0.775274 0.689195 0.045 Uiso 0.229(8) 1 calc R U P A 2
H36F H 0.704617 0.757482 0.700410 0.045 Uiso 0.229(8) 1 calc R U P A 2

loop_
_atom_site_aniso_label
_atom_site_aniso_U_11
_atom_site_aniso_U_22
_atom_site_aniso_U_33
_atom_site_aniso_U_23
_atom_site_aniso_U_13
_atom_site_aniso_U_12
Ni1 0.02386(11) 0.01211(9) 0.01700(10) 0.00118(8) 0.00114(8) 0.00040(8)
Cl1 0.0295(2) 0.01662(18) 0.02557(19) 0.00049(16) -0.00315(16) -0.00270(16)
F1 0.0380(7) 0.0686(9) 0.0392(7) -0.0117(7) -0.0065(6) -0.0131(7)
F2 0.0310(7) 0.0712(10) 0.0494(8) 0.0283(7) -0.0098(6) -0.0005(6)
F3 0.0272(6) 0.0642(9) 0.0266(6) 0.0090(6) 0.0056(5) -0.0026(6)
N1 0.0221(7) 0.0143(6) 0.0180(6) 0.0012(5) 0.0004(5) 0.0001(5)
N2 0.0249(7) 0.0143(6) 0.0170(6) 0.0017(5) 0.0016(5) -0.0011(5)
N3 0.0320(8) 0.0154(6) 0.0148(6) 0.0007(5) 0.0024(6) 0.0021(6)
C1 0.0253(8) 0.0194(8) 0.0171(7) -0.0008(6) 0.0028(6) 0.0013(6)
C2 0.0273(9) 0.0205(8) 0.0314(9) -0.0009(7) 0.0028(7) -0.0008(7)
C3 0.0260(9) 0.0279(9) 0.0280(9) -0.0025(8) 0.0039(7) -0.0038(7)
C4 0.0250(9) 0.0380(10) 0.0148(7) 0.0003(7) 0.0026(6) -0.0011(8)
C5 0.0280(9) 0.0328(10) 0.0154(7) 0.0047(7) 0.0020(7) 0.0069(7)
C6 0.0281(9) 0.0230(8) 0.0129(7) 0.0012(6) 0.0034(6) 0.0022(7)
C7 0.0291(9) 0.0214(8) 0.0134(7) 0.0019(6) 0.0060(6) 0.0055(7)
C8 0.0338(10) 0.0276(9) 0.0196(8) 0.0073(7) 0.0085(7) 0.0111(8)
C9 0.0468(11) 0.0213(9) 0.0216(8) 0.0073(7) 0.0108(8) 0.0120(8)
C10 0.0508(12) 0.0156(8) 0.0224(8) 0.0017(7) 0.0043(8) 0.0009(8)
C11 0.0406(10) 0.0163(8) 0.0189(8) 0.0008(6) 0.0018(7) -0.0016(7)
C12 0.0278(9) 0.0472(12) 0.0211(8) 0.0057(8) 0.0001(7) -0.0017(9)
C13 0.0197(8) 0.0153(7) 0.0190(7) 0.0011(6) 0.0012(6) -0.0015(6)
C14 0.0264(8) 0.0130(7) 0.0217(7) 0.0013(6) -0.0004(7) 0.0014(6)
C15 0.0292(9) 0.0132(7) 0.0221(8) 0.0023(6) -0.0002(7) 0.0001(6)
C16 0.0249(8) 0.0160(7) 0.0169(7) 0.0015(6) 0.0031(6) 0.0028(6)
C17 0.0250(8) 0.0208(8) 0.0200(7) 0.0017(7) 0.0017(6) 0.0010(7)
C18 0.0330(10) 0.0299(9) 0.0178(7) -0.0010(7) 0.0025(7) 0.0004(8)
C19 0.0388(11) 0.0305(10) 0.0205(8) 0.0021(7) 0.0090(8) 0.0011(8)
C20 0.0296(9) 0.0216(8) 0.0286(9) 0.0026(7) 0.0096(7) 0.0000(7)
C21 0.0249(8) 0.0151(7) 0.0243(8) 0.0000(6) 0.0047(7) 0.0022(6)
C22 0.0256(9) 0.0294(9) 0.0208(8) 0.0008(7) -0.0001(7) -0.0060(7)
C23 0.0269(9) 0.0532(13) 0.0235(9) 0.0002(9) -0.0008(7) -0.0059(9)
C24 0.0407(11) 0.0284(10) 0.0326(10) -0.0042(8) -0.0002(9) -0.0090(9)
C25 0.0241(8) 0.0210(8) 0.0296(9) -0.0011(7) 0.0030(7) -0.0023(7)
C26 0.0385(12) 0.0323(11) 0.0427(12) 0.0005(9) 0.0036(9) -0.0150(9)
C27 0.0394(12) 0.0391(12) 0.0511(13) -0.0047(11) -0.0099(11) 0.0086(10)
C28 0.0308(18) 0.0132(10) 0.0151(10) 0.0006(7) 0.0017(11) -0.0045(13)
C29 0.0276(17) 0.0149(16) 0.0194(13) 0.0014(11) -0.0014(13) -0.0028(14)
C30 0.040(2) 0.0204(15) 0.0201(13) -0.0007(11) -0.0059(15) -0.0002(16)
C31 0.048(3) 0.0275(15) 0.0193(13) -0.0033(11) 0.0021(16) -0.0006(19)
C32 0.040(2) 0.0231(16) 0.0214(16) 0.0002(13) 0.0070(16) 0.0041(19)
C33 0.0342(16) 0.0172(17) 0.0208(17) 0.0052(13) 0.0039(12) 0.0013(13)
C34 0.024(2) 0.0215(17) 0.0200(13) -0.0013(11) 0.0000(16) -0.0022(16)
C35 0.038(4) 0.029(3) 0.037(3) 0.005(2) -0.013(3) -0.009(3)
C36 0.037(3) 0.021(3) 0.033(3) 0.004(3) -0.004(2) 0.0048(18)
C37 0.0318(19) 0.021(2) 0.026(2) 0.0043(16) 0.0063(14) 0.0006(15)
Ni2 0.02419(11) 0.01531(10) 0.01361(9) -0.00158(8) 0.00054(8) 0.00196(8)
Cl2 0.0358(2) 0.01823(19) 0.01827(17) -0.00052(15) -0.00567(16) 0.00362(16)
F4 0.102(7) 0.084(5) 0.119(8) -0.051(4) -0.088(6) 0.051(5)
F4A 0.139(5) 0.077(3) 0.070(3) 0.042(2) -0.076(3) -0.048(3)
F5 0.038(3) 0.214(11) 0.016(2) -0.029(4) -0.0064(18) 0.030(5)
F5A 0.097(4) 0.067(2) 0.087(4) -0.051(2) -0.068(3) 0.038(2)
F6 0.117(7) 0.186(9) 0.042(3) -0.002(5) -0.016(4) -0.107(7)
F6A 0.0189(13) 0.234(7) 0.0417(17) -0.029(3) -0.0083(11) 0.008(2)
N4 0.0312(8) 0.0178(7) 0.0131(6) 0.0002(5) 0.0022(6) 0.0060(6)
N5 0.0247(7) 0.0192(7) 0.0137(6) -0.0007(5) 0.0002(5) 0.0030(6)
N6 0.0246(7) 0.0162(6) 0.0167(6) -0.0001(5) 0.0025(5) -0.0004(5)
C40 0.0234(8) 0.0226(8) 0.0160(7) -0.0001(6) 0.0022(6) 0.0005(7)
C41 0.0291(9) 0.0375(11) 0.0184(8) -0.0055(7) 0.0015(7) 0.0084(8)
C42 0.0270(9) 0.0522(13) 0.0226(8) -0.0040(9) 0.0004(7) 0.0106(9)
C43 0.0243(9) 0.0388(11) 0.0209(8) -0.0020(7) -0.0005(7) -0.0014(8)
C44 0.0292(9) 0.0263(9) 0.0206(8) -0.0041(7) 0.0007(7) -0.0036(7)
C45 0.0256(8) 0.0196(8) 0.0180(7) -0.0009(6) 0.0014(6) -0.0023(6)
C46 0.0312(9) 0.0167(7) 0.0173(7) -0.0012(6) 0.0005(7) -0.0006(7)
C47 0.0556(13) 0.0230(9) 0.0258(9) -0.0073(8) -0.0100(9) 0.0102(9)
C48 0.0684(16) 0.0268(10) 0.0311(10) -0.0103(8) -0.0087(10) 0.0206(10)
C49 0.0444(12) 0.0229(9) 0.0293(9) -0.0018(8) -0.0014(8) 0.0128(8)
C50 0.0298(9) 0.0200(8) 0.0233(8) 0.0004(7) 0.0008(7) 0.0006(7)
C51 0.0290(10) 0.0538(13) 0.0287(10) -0.0066(9) -0.0043(8) 0.0007(9)
C52 0.0274(9) 0.0201(8) 0.0120(6) 0.0000(6) -0.0016(6) 0.0024(7)
C53 0.0347(10) 0.0196(8) 0.0168(7) -0.0010(6) 0.0020(7) 0.0069(7)
C54 0.0293(9) 0.0210(8) 0.0163(7) -0.0028(6) -0.0003(6) 0.0073(7)
C55 0.0385(10) 0.0169(8) 0.0174(7) 0.0008(6) 0.0084(7) 0.0055(7)
C56 0.0487(12) 0.0259(9) 0.0171(8) 0.0000(7) 0.0082(8) 0.0093(8)
C57 0.0604(14) 0.0368(11) 0.0208(8) 0.0055(8) 0.0158(9) 0.0072(10)
C58 0.0545(13) 0.0319(11) 0.0336(10) 0.0054(9) 0.0227(10) 0.0054(10)
C59 0.0403(11) 0.0227(9) 0.0367(10) 0.0024(8) 0.0140(9) 0.0034(8)
C60 0.0381(10) 0.0151(8) 0.0252(8) 0.0016(7) 0.0096(7) 0.0057(7)
C61 0.0559(13) 0.0367(11) 0.0155(8) 0.0007(8) 0.0022(8) 0.0116(10)
C62 0.0701(17) 0.0520(14) 0.0176(9) -0.0027(9) 0.0036(10) 0.0058(13)
C63 0.0688(17) 0.0442(13) 0.0297(10) 0.0036(10) -0.0030(11) 0.0215(12)
C64 0.0336(10) 0.0178(8) 0.0266(8) 0.0023(7) 0.0034(7) 0.0020(7)
C65 0.0404(11) 0.0258(9) 0.0297(9) -0.0033(8) 0.0038(8) 0.0039(8)
C66 0.0389(11) 0.0376(12) 0.0395(11) -0.0017(9) -0.0019(9) 0.0096(9)
C67 0.0261(8) 0.0199(8) 0.0178(7) 0.0020(6) 0.0041(6) 0.0057(7)
C68 0.0262(9) 0.0253(9) 0.0182(7) 0.0021(7) 0.0036(6) 0.0073(7)
C69 0.0314(10) 0.0360(10) 0.0239(8) 0.0101(8) 0.0054(7) 0.0113(8)
C70 0.0357(11) 0.0333(11) 0.0398(11) 0.0196(9) 0.0122(9) 0.0097(9)
C71 0.0294(10) 0.0258(10) 0.0472(12) 0.0089(9) 0.0079(9) 0.0012(8)
C72 0.0270(9) 0.0220(8) 0.0291(9) 0.0013(7) 0.0034(7) 0.0041(7)
C73 0.0315(9) 0.0292(9) 0.0149(7) 0.0003(7) -0.0017(7) 0.0042(7)
C74 0.0358(10) 0.0383(11) 0.0213(8) -0.0018(8) -0.0042(8) 0.0075(9)
C75 0.0456(12) 0.0327(10) 0.0258(9) -0.0044(8) -0.0057(9) 0.0099(9)
C76 0.0272(9) 0.0243(9) 0.0335(10) 0.0002(8) -0.0014(8) -0.0004(7)
C77 0.0317(10) 0.0278(10) 0.0451(12) -0.0044(9) 0.0004(9) -0.0028(8)
C78 0.0299(10) 0.0306(10) 0.0442(12) 0.0014(9) -0.0034(9) 0.0054(8)
O1 0.025(3) 0.116(5) 0.093(4) -0.067(3) -0.003(3) 0.010(3)
C79 0.069(4) 0.100(5) 0.065(4) -0.039(3) -0.027(3) 0.050(4)
C80 0.033(5) 0.084(3) 0.080(5) -0.043(3) -0.022(3) 0.021(3)
C81 0.112(9) 0.113(8) 0.144(12) -0.047(7) 0.010(9) -0.020(7)
C82 0.075(4) 0.148(7) 0.163(13) -0.051(8) 0.018(7) -0.025(5)
O1A 0.057(5) 0.142(8) 0.046(4) -0.021(5) 0.003(3) -0.013(5)
C79A 0.033(5) 0.084(3) 0.080(5) -0.043(3) -0.022(3) 0.021(3)
C80A 0.075(10) 0.118(10) 0.132(11) -0.024(7) -0.021(9) 0.006(7)
C81A 0.075(4) 0.148(7) 0.163(13) -0.051(8) 0.018(7) -0.025(5)
C82A 0.26(3) 0.148(19) 0.172(17) 0.037(15) 0.114(15) 0.022(19)
C39 0.0373(16) 0.0256(14) 0.041(2) 0.0012(14) 0.0064(15) -0.0013(12)
C38 0.0378(16) 0.0296(15) 0.048(2) 0.0034(14) 0.0163(15) 0.0023(12)
C38A 0.041(5) 0.031(5) 0.059(9) -0.007(5) 0.005(5) 0.007(4)
C39A 0.054(8) 0.030(5) 0.033(6) 0.009(5) -0.016(5) -0.017(5)
C83 0.032(5) 0.026(7) 0.017(5) 0.003(5) 0.004(4) 0.004(4)
C28A 0.0308(18) 0.0132(10) 0.0151(10) 0.0006(7) 0.0017(11) -0.0045(13)
C33A 0.039(5) 0.012(5) 0.014(5) 0.001(4) 0.010(4) 0.002(4)
C32A 0.025(5) 0.018(4) 0.030(5) -0.002(4) 0.000(4) 0.001(5)
C31A 0.026(6) 0.027(5) 0.029(6) -0.012(4) 0.000(4) 0.004(5)
C30A 0.022(5) 0.024(5) 0.021(4) 0.002(3) -0.012(4) -0.002(4)
C29A 0.028(4) 0.016(5) 0.019(4) 0.001(4) 0.013(3) 0.006(4)
C35A 0.038(4) 0.029(3) 0.037(3) 0.005(2) -0.013(3) -0.009(3)
C34A 0.024(2) 0.0215(17) 0.0200(13) -0.0013(11) 0.0000(16) -0.0022(16)
C36A 0.038(11) 0.021(7) 0.032(9) -0.010(5) 0.006(8) 0.006(5)

loop_
_atom_type_symbol
_atom_type_description
_atom_type_scat_dispersion_real
_atom_type_scat_dispersion_imag
_atom_type_scat_source
C C 0.0033 0.0016 'International Tables Vol C Tables 4.2.6.8 and 6.1.1.4'
H H 0.0000 0.0000 'International Tables Vol C Tables 4.2.6.8 and 6.1.1.4'
Cl Cl 0.1484 0.1585 'International Tables Vol C Tables 4.2.6.8 and 6.1.1.4'
F F 0.0171 0.0103 'International Tables Vol C Tables 4.2.6.8 and 6.1.1.4'
N N 0.0061 0.0033 'International Tables Vol C Tables 4.2.6.8 and 6.1.1.4'
Ni Ni 0.3393 1.1124 'International Tables Vol C Tables 4.2.6.8 and 6.1.1.4'
O O 0.0106 0.0060 'International Tables Vol C Tables 4.2.6.8 and 6.1.1.4'

loop_
_geom_angle_atom_site_label_1
_geom_angle_atom_site_label_2
_geom_angle_atom_site_label_3
_geom_angle
_geom_angle_site_symmetry_1
_geom_angle_site_symmetry_3
_geom_angle_publ_flag
N3 Ni1 Cl1 93.38(5) . . ?
C1 Ni1 Cl1 168.30(5) . . ?
C1 Ni1 N3 84.18(7) . . ?
C13 Ni1 Cl1 91.69(5) . . ?
C13 Ni1 N3 172.65(6) . . ?
C13 Ni1 C1 91.89(7) . . ?
C13 N1 C14 110.83(13) . . ?
C13 N1 C16 126.09(13) . . ?
C14 N1 C16 122.69(13) . . ?
C13 N2 C15 110.99(14) . . ?
C13 N2 C28 124.9(3) . . ?
C15 N2 C28 122.0(3) . . ?
C28A N2 C13 125.0(10) . . ?
C28A N2 C15 123.8(10) . . ?
C7 N3 Ni1 115.08(11) . . ?
C11 N3 Ni1 126.42(13) . . ?
C11 N3 C7 118.46(15) . . ?
C2 C1 Ni1 129.87(14) . . ?
C2 C1 C6 116.03(16) . . ?
C6 C1 Ni1 113.47(13) . . ?
C1 C2 H2 118.8 . . ?
C3 C2 C1 122.32(18) . . ?
C3 C2 H2 118.8 . . ?
C2 C3 H3 120.0 . . ?
C2 C3 C4 120.07(18) . . ?
C4 C3 H3 120.0 . . ?
C3 C4 C12 118.24(18) . . ?
C5 C4 C3 119.84(17) . . ?
C5 C4 C12 121.84(18) . . ?
C4 C5 H5 120.2 . . ?
C4 C5 C6 119.62(17) . . ?
C6 C5 H5 120.2 . . ?
C1 C6 C7 114.55(16) . . ?
C5 C6 C1 122.11(17) . . ?
C5 C6 C7 123.27(16) . . ?
N3 C7 C6 112.40(15) . . ?
N3 C7 C8 121.10(17) . . ?
C8 C7 C6 126.49(17) . . ?
C7 C8 H8 120.0 . . ?
C9 C8 C7 119.95(19) . . ?
C9 C8 H8 120.0 . . ?
C8 C9 H9 120.6 . . ?
C8 C9 C10 118.71(17) . . ?
C10 C9 H9 120.6 . . ?
C9 C10 H10 120.5 . . ?
C11 C10 C9 119.00(18) . . ?
C11 C10 H10 120.5 . . ?
N3 C11 C10 122.77(19) . . ?
N3 C11 H11 118.6 . . ?
C10 C11 H11 118.6 . . ?
F1 C12 F3 105.43(17) . . ?
F1 C12 C4 112.25(17) . . ?
F2 C12 F1 106.45(16) . . ?
F2 C12 F3 106.45(17) . . ?
F2 C12 C4 113.44(17) . . ?
F3 C12 C4 112.25(15) . . ?
N1 C13 Ni1 127.23(12) . . ?
N2 C13 Ni1 128.60(12) . . ?
N2 C13 N1 104.11(13) . . ?
N1 C14 H14 126.4 . . ?
C15 C14 N1 107.29(14) . . ?
C15 C14 H14 126.4 . . ?
N2 C15 H15 126.6 . . ?
C14 C15 N2 106.77(14) . . ?
C14 C15 H15 126.6 . . ?
C17 C16 N1 119.54(15) . . ?
C17 C16 C21 122.31(15) . . ?
C21 C16 N1 117.95(15) . . ?
C16 C17 C18 117.52(16) . . ?
C16 C17 C22 123.59(15) . . ?
C18 C17 C22 118.81(16) . . ?
C17 C18 H18 119.3 . . ?
C19 C18 C17 121.33(18) . . ?
C19 C18 H18 119.3 . . ?
C18 C19 H19 119.9 . . ?
C18 C19 C20 120.12(17) . . ?
C20 C19 H19 119.9 . . ?
C19 C20 H20 119.4 . . ?
C19 C20 C21 121.13(17) . . ?
C21 C20 H20 119.4 . . ?
C16 C21 C25 122.05(15) . . ?
C20 C21 C16 117.36(16) . . ?
C20 C21 C25 120.24(16) . . ?
C17 C22 H22 108.1 . . ?
C17 C22 C23 111.59(16) . . ?
C17 C22 C24 110.41(15) . . ?
C23 C22 H22 108.1 . . ?
C23 C22 C24 110.29(16) . . ?
C24 C22 H22 108.1 . . ?
C22 C23 H23A 109.5 . . ?
C22 C23 H23B 109.5 . . ?
C22 C23 H23C 109.5 . . ?
H23A C23 H23B 109.5 . . ?
H23A C23 H23C 109.5 . . ?
H23B C23 H23C 109.5 . . ?
C22 C24 H24A 109.5 . . ?
C22 C24 H24B 109.5 . . ?
C22 C24 H24C 109.5 . . ?
H24A C24 H24B 109.5 . . ?
H24A C24 H24C 109.5 . . ?
H24B C24 H24C 109.5 . . ?
C21 C25 H25 107.9 . . ?
C21 C25 C26 113.61(16) . . ?
C21 C25 C27 108.34(15) . . ?
C26 C25 H25 107.9 . . ?
C27 C25 H25 107.9 . . ?
C27 C25 C26 111.01(17) . . ?
C25 C26 H26A 109.5 . . ?
C25 C26 H26B 109.5 . . ?
C25 C26 H26C 109.5 . . ?
H26A C26 H26B 109.5 . . ?
H26A C26 H26C 109.5 . . ?
H26B C26 H26C 109.5 . . ?
C25 C27 H27A 109.5 . . ?
C25 C27 H27B 109.5 . . ?
C25 C27 H27C 109.5 . . ?
H27A C27 H27B 109.5 . . ?
H27A C27 H27C 109.5 . . ?
H27B C27 H27C 109.5 . . ?
C29 C28 N2 117.1(3) . . ?
C29 C28 C33 123.6(3) . . ?
C33 C28 N2 119.2(3) . . ?
C28 C29 C30 116.6(3) . . ?
C28 C29 C34 124.3(4) . . ?
C30 C29 C34 119.1(4) . . ?
C29 C30 H30 119.5 . . ?
C31 C30 C29 121.1(3) . . ?
C31 C30 H30 119.5 . . ?
C30 C31 H31 119.7 . . ?
C30 C31 C32 120.7(3) . . ?
C32 C31 H31 119.7 . . ?
C31 C32 H32 119.1 . . ?
C31 C32 C33 121.7(3) . . ?
C33 C32 H32 119.1 . . ?
C28 C33 C37 122.3(4) . . ?
C32 C33 C28 116.1(3) . . ?
C32 C33 C37 121.7(4) . . ?
C29 C34 H34 108.2 . . ?
C29 C34 C35 111.5(11) . . ?
C29 C34 C36 109.8(6) . . ?
C35 C34 H34 108.2 . . ?
C35 C34 C36 110.8(14) . . ?
C36 C34 H34 108.2 . . ?
C34 C35 H35A 109.5 . . ?
C34 C35 H35B 109.5 . . ?
C34 C35 H35C 109.5 . . ?
H35A C35 H35B 109.5 . . ?
H35A C35 H35C 109.5 . . ?
H35B C35 H35C 109.5 . . ?
C34 C36 H36A 109.5 . . ?
C34 C36 H36B 109.5 . . ?
C34 C36 H36C 109.5 . . ?
H36A C36 H36B 109.5 . . ?
H36A C36 H36C 109.5 . . ?
H36B C36 H36C 109.5 . . ?
C33 C37 H37 107.8 . . ?
C33 C37 C39 110.7(5) . . ?
C33 C37 C38 114.4(4) . . ?
C39 C37 H37 107.8 . . ?
C38 C37 H37 107.8 . . ?
C38 C37 C39 108.1(4) . . ?
N6 Ni2 Cl2 93.26(4) . . ?
C40 Ni2 Cl2 174.74(5) . . ?
C40 Ni2 N6 83.94(7) . . ?
C52 Ni2 Cl2 92.85(5) . . ?
C52 Ni2 N6 172.37(6) . . ?
C52 Ni2 C40 90.31(7) . . ?
C52 N4 C53 110.87(14) . . ?
C52 N4 C55 125.61(14) . . ?
C53 N4 C55 122.35(14) . . ?
C52 N5 C54 110.93(14) . . ?
C52 N5 C67 126.25(14) . . ?
C54 N5 C67 121.72(14) . . ?
C46 N6 Ni2 115.05(11) . . ?
C50 N6 Ni2 126.72(12) . . ?
C50 N6 C46 118.19(15) . . ?
C41 C40 Ni2 130.98(13) . . ?
C41 C40 C45 115.71(16) . . ?
C45 C40 Ni2 113.29(13) . . ?
C40 C41 H41 119.0 . . ?
C42 C41 C40 122.08(17) . . ?
C42 C41 H41 119.0 . . ?
C41 C42 H42 119.7 . . ?
C41 C42 C43 120.50(18) . . ?
C43 C42 H42 119.8 . . ?
C42 C43 C51 119.59(18) . . ?
C44 C43 C42 119.50(17) . . ?
C44 C43 C51 120.91(17) . . ?
C43 C44 H44 120.1 . . ?
C43 C44 C45 119.72(17) . . ?
C45 C44 H44 120.1 . . ?
C40 C45 C46 115.02(15) . . ?
C44 C45 C40 122.44(16) . . ?
C44 C45 C46 122.55(16) . . ?
N6 C46 C45 112.69(14) . . ?
N6 C46 C47 121.30(17) . . ?
C47 C46 C45 126.01(16) . . ?
C46 C47 H47 120.2 . . ?
C48 C47 C46 119.68(18) . . ?
C48 C47 H47 120.2 . . ?
C47 C48 H48 120.5 . . ?
C47 C48 C49 118.97(18) . . ?
C49 C48 H48 120.5 . . ?
C48 C49 H49 120.4 . . ?
C48 C49 C50 119.10(19) . . ?
C50 C49 H49 120.4 . . ?
N6 C50 C49 122.73(17) . . ?
N6 C50 H50 118.6 . . ?
C49 C50 H50 118.6 . . ?
F4 C51 F5 107.8(6) . . ?
F4 C51 F6 102.7(6) . . ?
F4 C51 C43 117.2(4) . . ?
F4A C51 C43 110.7(2) . . ?
F5 C51 F6 99.9(6) . . ?
F5 C51 C43 114.2(4) . . ?
F5A C51 F4A 103.8(3) . . ?
F5A C51 C43 114.3(3) . . ?
F6 C51 C43 113.1(4) . . ?
F6A C51 F4A 105.2(4) . . ?
F6A C51 F5A 108.4(4) . . ?
F6A C51 C43 113.5(2) . . ?
N4 C52 Ni2 125.90(12) . . ?
N4 C52 N5 104.18(14) . . ?
N5 C52 Ni2 129.37(12) . . ?
N4 C53 H53 126.4 . . ?
C54 C53 N4 107.12(15) . . ?
C54 C53 H53 126.4 . . ?
N5 C54 H54 126.6 . . ?
C53 C54 N5 106.85(15) . . ?
C53 C54 H54 126.6 . . ?
C56 C55 N4 119.75(18) . . ?
C60 C55 N4 118.14(15) . . ?
C60 C55 C56 121.91(17) . . ?
C55 C56 C61 123.65(18) . . ?
C57 C56 C55 116.8(2) . . ?
C57 C56 C61 119.37(18) . . ?
C56 C57 H57 118.8 . . ?
C58 C57 C56 122.39(19) . . ?
C58 C57 H57 118.8 . . ?
C57 C58 H58 120.2 . . ?
C57 C58 C59 119.6(2) . . ?
C59 C58 H58 120.2 . . ?
C58 C59 H59 119.6 . . ?
C58 C59 C60 120.8(2) . . ?
C60 C59 H59 119.6 . . ?
C55 C60 C64 122.14(16) . . ?
C59 C60 C55 118.25(18) . . ?
C59 C60 C64 119.49(19) . . ?
C56 C61 H61 108.1 . . ?
C56 C61 C62 111.67(18) . . ?
C56 C61 C63 110.4(2) . . ?
C62 C61 H61 108.1 . . ?
C62 C61 C63 110.36(17) . . ?
C63 C61 H61 108.1 . . ?
C61 C62 H62A 109.5 . . ?
C61 C62 H62B 109.5 . . ?
C61 C62 H62C 109.5 . . ?
H62A C62 H62B 109.5 . . ?
H62A C62 H62C 109.5 . . ?
H62B C62 H62C 109.5 . . ?
C61 C63 H63A 109.5 . . ?
C61 C63 H63B 109.5 . . ?
C61 C63 H63C 109.5 . . ?
H63A C63 H63B 109.5 . . ?
H63A C63 H63C 109.5 . . ?
H63B C63 H63C 109.5 . . ?
C60 C64 H64 107.4 . . ?
C60 C64 C65 110.80(15) . . ?
C60 C64 C66 113.69(16) . . ?
C65 C64 H64 107.4 . . ?
C66 C64 H64 107.4 . . ?
C66 C64 C65 109.80(17) . . ?
C64 C65 H65A 109.5 . . ?
C64 C65 H65B 109.5 . . ?
C64 C65 H65C 109.5 . . ?
H65A C65 H65B 109.5 . . ?
H65A C65 H65C 109.5 . . ?
H65B C65 H65C 109.5 . . ?
C64 C66 H66A 109.5 . . ?
C64 C66 H66B 109.5 . . ?
C64 C66 H66C 109.5 . . ?
H66A C66 H66B 109.5 . . ?
H66A C66 H66C 109.5 . . ?
H66B C66 H66C 109.5 . . ?
C68 C67 N5 117.42(16) . . ?
C72 C67 N5 119.88(15) . . ?
C72 C67 C68 122.54(16) . . ?
C67 C68 C73 123.34(15) . . ?
C69 C68 C67 117.08(17) . . ?
C69 C68 C73 119.35(16) . . ?
C68 C69 H69 119.4 . . ?
C70 C69 C68 121.20(19) . . ?
C70 C69 H69 119.4 . . ?
C69 C70 H70 119.9 . . ?
C71 C70 C69 120.21(18) . . ?
C71 C70 H70 119.9 . . ?
C70 C71 H71 119.3 . . ?
C70 C71 C72 121.47(19) . . ?
C72 C71 H71 119.3 . . ?
C67 C72 C71 117.17(18) . . ?
C67 C72 C76 123.68(16) . . ?
C71 C72 C76 119.09(18) . . ?
C68 C73 H73 107.8 . . ?
C68 C73 C74 114.02(16) . . ?
C68 C73 C75 109.93(16) . . ?
C74 C73 H73 107.8 . . ?
C74 C73 C75 109.16(15) . . ?
C75 C73 H73 107.8 . . ?
C73 C74 H74A 109.5 . . ?
C73 C74 H74B 109.5 . . ?
C73 C74 H74C 109.5 . . ?
H74A C74 H74B 109.5 . . ?
H74A C74 H74C 109.5 . . ?
H74B C74 H74C 109.5 . . ?
C73 C75 H75A 109.5 . . ?
C73 C75 H75B 109.5 . . ?
C73 C75 H75C 109.5 . . ?
H75A C75 H75B 109.5 . . ?
H75A C75 H75C 109.5 . . ?
H75B C75 H75C 109.5 . . ?
C72 C76 H76 108.0 . . ?
C72 C76 C77 111.29(16) . . ?
C72 C76 C78 110.76(16) . . ?
C77 C76 H76 108.0 . . ?
C77 C76 C78 110.61(17) . . ?
C78 C76 H76 108.0 . . ?
C76 C77 H77A 109.5 . . ?
C76 C77 H77B 109.5 . . ?
C76 C77 H77C 109.5 . . ?
H77A C77 H77B 109.5 . . ?
H77A C77 H77C 109.5 . . ?
H77B C77 H77C 109.5 . . ?
C76 C78 H78A 109.5 . . ?
C76 C78 H78B 109.5 . . ?
C76 C78 H78C 109.5 . . ?
H78A C78 H78B 109.5 . . ?
H78A C78 H78C 109.5 . . ?
H78B C78 H78C 109.5 . . ?
C80 O1 C81 104.3(8) . . ?
H79A C79 H79B 109.5 . . ?
H79A C79 H79C 109.5 . . ?
H79B C79 H79C 109.5 . . ?
C80 C79 H79A 109.5 . . ?
C80 C79 H79B 109.5 . . ?
C80 C79 H79C 109.5 . . ?
O1 C80 C79 103.6(5) . . ?
O1 C80 H80A 111.0 . . ?
O1 C80 H80B 111.0 . . ?
C79 C80 H80A 111.0 . . ?
C79 C80 H80B 111.0 . . ?
H80A C80 H80B 109.0 . . ?
O1 C81 H81A 111.6 . . ?
O1 C81 H81B 111.6 . . ?
O1 C81 C82 101.0(8) . . ?
H81A C81 H81B 109.4 . . ?
C82 C81 H81A 111.6 . . ?
C82 C81 H81B 111.6 . . ?
C81 C82 H82A 109.5 . . ?
C81 C82 H82B 109.5 . . ?
C81 C82 H82C 109.5 . . ?
H82A C82 H82B 109.5 . . ?
H82A C82 H82C 109.5 . . ?
H82B C82 H82C 109.5 . . ?
C81A O1A C80A 112.7(14) . . ?
H79D C79A H79E 109.5 . . ?
H79D C79A H79F 109.5 . . ?
H79E C79A H79F 109.5 . . ?
C80A C79A H79D 109.5 . . ?
C80A C79A H79E 109.5 . . ?
C80A C79A H79F 109.5 . . ?
O1A C80A C79A 103.0(9) . . ?
O1A C80A H80C 111.2 . . ?
O1A C80A H80D 111.2 . . ?
C79A C80A H80C 111.2 . . ?
C79A C80A H80D 111.2 . . ?
H80C C80A H80D 109.1 . . ?
O1A C81A H81C 111.0 . . ?
O1A C81A H81D 111.0 . . ?
O1A C81A C82A 103.9(10) . . ?
H81C C81A H81D 109.0 . . ?
C82A C81A H81C 111.0 . . ?
C82A C81A H81D 111.0 . . ?
C81A C82A H82D 109.5 . . ?
C81A C82A H82E 109.5 . . ?
C81A C82A H82F 109.5 . . ?
H82D C82A H82E 109.5 . . ?
H82D C82A H82F 109.5 . . ?
H82E C82A H82F 109.5 . . ?
C37 C39 H39A 109.5 . . ?
C37 C39 H39B 109.5 . . ?
C37 C39 H39C 109.5 . . ?
H39A C39 H39B 109.5 . . ?
H39A C39 H39C 109.5 . . ?
H39B C39 H39C 109.5 . . ?
C37 C38 H38A 109.5 . . ?
C37 C38 H38B 109.5 . . ?
C37 C38 H38C 109.5 . . ?
H38A C38 H38B 109.5 . . ?
H38A C38 H38C 109.5 . . ?
H38B C38 H38C 109.5 . . ?
H38D C38A H38E 109.5 . . ?
H38D C38A H38F 109.5 . . ?
H38E C38A H38F 109.5 . . ?
C83 C38A H38D 109.5 . . ?
C83 C38A H38E 109.5 . . ?
C83 C38A H38F 109.5 . . ?
H39D C39A H39E 109.5 . . ?
H39D C39A H39F 109.5 . . ?
H39E C39A H39F 109.5 . . ?
C83 C39A H39D 109.5 . . ?
C83 C39A H39E 109.5 . . ?
C83 C39A H39F 109.5 . . ?
C38A C83 H83 107.7 . . ?
C39A C83 C38A 109.6(16) . . ?
C39A C83 H83 107.7 . . ?
C33A C83 C38A 114.5(13) . . ?
C33A C83 C39A 109.4(16) . . ?
C33A C83 H83 107.7 . . ?
N2 C28A C33A 124.7(10) . . ?
N2 C28A C29A 115.0(10) . . ?
C33A C28A C29A 120.0 . . ?
C28A C33A C83 120.0(12) . . ?
C28A C33A C32A 120.0 . . ?
C32A C33A C83 119.1(12) . . ?
C33A C32A H32A 120.0 . . ?
C31A C32A C33A 120.0 . . ?
C31A C32A H32A 120.0 . . ?
C32A C31A H31A 120.0 . . ?
C30A C31A C32A 120.0 . . ?
C30A C31A H31A 120.0 . . ?
C31A C30A H30A 120.0 . . ?
C31A C30A C29A 120.0 . . ?
C29A C30A H30A 120.0 . . ?
C28A C29A C34A 122.2(14) . . ?
C30A C29A C28A 120.0 . . ?
C30A C29A C34A 117.7(14) . . ?
H35D C35A H35E 109.5 . . ?
H35D C35A H35F 109.5 . . ?
H35E C35A H35F 109.5 . . ?
C34A C35A H35D 109.5 . . ?
C34A C35A H35E 109.5 . . ?
C34A C35A H35F 109.5 . . ?
C29A C34A C35A 120(4) . . ?
C29A C34A H34A 105.1 . . ?
C35A C34A H34A 105.1 . . ?
C36A C34A C29A 115(2) . . ?
C36A C34A C35A 105(5) . . ?
C36A C34A H34A 105.1 . . ?
C34A C36A H36D 109.5 . . ?
C34A C36A H36E 109.5 . . ?
C34A C36A H36F 109.5 . . ?
H36D C36A H36E 109.5 . . ?
H36D C36A H36F 109.5 . . ?
H36E C36A H36F 109.5 . . ?

loop_
_geom_bond_atom_site_label_1
_geom_bond_atom_site_label_2
_geom_bond_distance
_geom_bond_site_symmetry_2
_geom_bond_publ_flag
Ni1 Cl1 2.2176(5) . ?
Ni1 N3 1.9543(14) . ?
Ni1 C1 1.8937(18) . ?
Ni1 C13 1.8782(16) . ?
F1 C12 1.349(3) . ?
F2 C12 1.334(2) . ?
F3 C12 1.350(2) . ?
N1 C13 1.369(2) . ?
N1 C14 1.393(2) . ?
N1 C16 1.454(2) . ?
N2 C13 1.368(2) . ?
N2 C15 1.397(2) . ?
N2 C28 1.485(4) . ?
N2 C28A 1.364(11) . ?
N3 C7 1.359(2) . ?
N3 C11 1.349(2) . ?
C1 C2 1.405(2) . ?
C1 C6 1.416(2) . ?
C2 H2 0.9500 . ?
C2 C3 1.387(3) . ?
C3 H3 0.9500 . ?
C3 C4 1.390(3) . ?
C4 C5 1.388(3) . ?
C4 C12 1.496(3) . ?
C5 H5 0.9500 . ?
C5 C6 1.397(3) . ?
C6 C7 1.470(2) . ?
C7 C8 1.392(2) . ?
C8 H8 0.9500 . ?
C8 C9 1.384(3) . ?
C9 H9 0.9500 . ?
C9 C10 1.386(3) . ?
C10 H10 0.9500 . ?
C10 C11 1.382(2) . ?
C11 H11 0.9500 . ?
C14 H14 0.9500 . ?
C14 C15 1.341(2) . ?
C15 H15 0.9500 . ?
C16 C17 1.398(2) . ?
C16 C21 1.412(2) . ?
C17 C18 1.400(2) . ?
C17 C22 1.518(2) . ?
C18 H18 0.9500 . ?
C18 C19 1.381(3) . ?
C19 H19 0.9500 . ?
C19 C20 1.386(3) . ?
C20 H20 0.9500 . ?
C20 C21 1.398(2) . ?
C21 C25 1.523(3) . ?
C22 H22 1.0000 . ?
C22 C23 1.531(3) . ?
C22 C24 1.537(3) . ?
C23 H23A 0.9800 . ?
C23 H23B 0.9800 . ?
C23 H23C 0.9800 . ?
C24 H24A 0.9800 . ?
C24 H24B 0.9800 . ?
C24 H24C 0.9800 . ?
C25 H25 1.0000 . ?
C25 C26 1.529(3) . ?
C25 C27 1.528(3) . ?
C26 H26A 0.9800 . ?
C26 H26B 0.9800 . ?
C26 H26C 0.9800 . ?
C27 H27A 0.9800 . ?
C27 H27B 0.9800 . ?
C27 H27C 0.9800 . ?
C28 C29 1.404(4) . ?
C28 C33 1.410(4) . ?
C29 C30 1.414(4) . ?
C29 C34 1.523(5) . ?
C30 H30 0.9500 . ?
C30 C31 1.372(5) . ?
C31 H31 0.9500 . ?
C31 C32 1.383(5) . ?
C32 H32 0.9500 . ?
C32 C33 1.402(5) . ?
C33 C37 1.520(6) . ?
C34 H34 1.0000 . ?
C34 C35 1.52(3) . ?
C34 C36 1.551(8) . ?
C35 H35A 0.9800 . ?
C35 H35B 0.9800 . ?
C35 H35C 0.9800 . ?
C36 H36A 0.9800 . ?
C36 H36B 0.9800 . ?
C36 H36C 0.9800 . ?
C37 H37 1.0000 . ?
C37 C39 1.534(5) . ?
C37 C38 1.529(7) . ?
Ni2 Cl2 2.2214(5) . ?
Ni2 N6 1.9601(14) . ?
Ni2 C40 1.9025(17) . ?
Ni2 C52 1.8809(17) . ?
F4 C51 1.273(5) . ?
F4A C51 1.342(4) . ?
F5 C51 1.281(5) . ?
F5A C51 1.291(4) . ?
F6 C51 1.331(5) . ?
F6A C51 1.279(4) . ?
N4 C52 1.366(2) . ?
N4 C53 1.395(2) . ?
N4 C55 1.460(2) . ?
N5 C52 1.370(2) . ?
N5 C54 1.395(2) . ?
N5 C67 1.459(2) . ?
N6 C46 1.361(2) . ?
N6 C50 1.348(2) . ?
C40 C41 1.403(3) . ?
C40 C45 1.419(2) . ?
C41 H41 0.9500 . ?
C41 C42 1.391(3) . ?
C42 H42 0.9500 . ?
C42 C43 1.393(3) . ?
C43 C44 1.381(3) . ?
C43 C51 1.495(3) . ?
C44 H44 0.9500 . ?
C44 C45 1.397(2) . ?
C45 C46 1.458(2) . ?
C46 C47 1.394(2) . ?
C47 H47 0.9500 . ?
C47 C48 1.380(3) . ?
C48 H48 0.9500 . ?
C48 C49 1.381(3) . ?
C49 H49 0.9500 . ?
C49 C50 1.384(3) . ?
C50 H50 0.9500 . ?
C53 H53 0.9500 . ?
C53 C54 1.344(2) . ?
C54 H54 0.9500 . ?
C55 C56 1.405(2) . ?
C55 C60 1.403(3) . ?
C56 C57 1.404(3) . ?
C56 C61 1.511(3) . ?
C57 H57 0.9500 . ?
C57 C58 1.371(3) . ?
C58 H58 0.9500 . ?
C58 C59 1.387(3) . ?
C59 H59 0.9500 . ?
C59 C60 1.399(3) . ?
C60 C64 1.520(3) . ?
C61 H61 1.0000 . ?
C61 C62 1.543(3) . ?
C61 C63 1.543(3) . ?
C62 H62A 0.9800 . ?
C62 H62B 0.9800 . ?
C62 H62C 0.9800 . ?
C63 H63A 0.9800 . ?
C63 H63B 0.9800 . ?
C63 H63C 0.9800 . ?
C64 H64 1.0000 . ?
C64 C65 1.533(3) . ?
C64 C66 1.524(3) . ?
C65 H65A 0.9800 . ?
C65 H65B 0.9800 . ?
C65 H65C 0.9800 . ?
C66 H66A 0.9800 . ?
C66 H66B 0.9800 . ?
C66 H66C 0.9800 . ?
C67 C68 1.413(2) . ?
C67 C72 1.397(3) . ?
C68 C69 1.397(2) . ?
C68 C73 1.514(3) . ?
C69 H69 0.9500 . ?
C69 C70 1.381(3) . ?
C70 H70 0.9500 . ?
C70 C71 1.379(3) . ?
C71 H71 0.9500 . ?
C71 C72 1.398(3) . ?
C72 C76 1.521(3) . ?
C73 H73 1.0000 . ?
C73 C74 1.534(3) . ?
C73 C75 1.541(3) . ?
C74 H74A 0.9800 . ?
C74 H74B 0.9800 . ?
C74 H74C 0.9800 . ?
C75 H75A 0.9800 . ?
C75 H75B 0.9800 . ?
C75 H75C 0.9800 . ?
C76 H76 1.0000 . ?
C76 C77 1.530(3) . ?
C76 C78 1.537(3) . ?
C77 H77A 0.9800 . ?
C77 H77B 0.9800 . ?
C77 H77C 0.9800 . ?
C78 H78A 0.9800 . ?
C78 H78B 0.9800 . ?
C78 H78C 0.9800 . ?
O1 C80 1.444(6) . ?
O1 C81 1.487(9) . ?
C79 H79A 0.9800 . ?
C79 H79B 0.9800 . ?
C79 H79C 0.9800 . ?
C79 C80 1.553(8) . ?
C80 H80A 0.9900 . ?
C80 H80B 0.9900 . ?
C81 H81A 0.9900 . ?
C81 H81B 0.9900 . ?
C81 C82 1.545(11) . ?
C82 H82A 0.9800 . ?
C82 H82B 0.9800 . ?
C82 H82C 0.9800 . ?
O1A C80A 1.398(13) . ?
O1A C81A 1.397(14) . ?
C79A H79D 0.9800 . ?
C79A H79E 0.9800 . ?
C79A H79F 0.9800 . ?
C79A C80A 1.558(10) . ?
C80A H80C 0.9900 . ?
C80A H80D 0.9900 . ?
C81A H81C 0.9900 . ?
C81A H81D 0.9900 . ?
C81A C82A 1.549(11) . ?
C82A H82D 0.9800 . ?
C82A H82E 0.9800 . ?
C82A H82F 0.9800 . ?
C39 H39A 0.9800 . ?
C39 H39B 0.9800 . ?
C39 H39C 0.9800 . ?
C38 H38A 0.9800 . ?
C38 H38B 0.9800 . ?
C38 H38C 0.9800 . ?
C38A H38D 0.9800 . ?
C38A H38E 0.9800 . ?
C38A H38F 0.9800 . ?
C38A C83 1.54(2) . ?
C39A H39D 0.9800 . ?
C39A H39E 0.9800 . ?
C39A H39F 0.9800 . ?
C39A C83 1.52(2) . ?
C83 H83 1.0000 . ?
C83 C33A 1.507(18) . ?
C28A C33A 1.3900 . ?
C28A C29A 1.3900 . ?
C33A C32A 1.3900 . ?
C32A H32A 0.9500 . ?
C32A C31A 1.3900 . ?
C31A H31A 0.9500 . ?
C31A C30A 1.3900 . ?
C30A H30A 0.9500 . ?
C30A C29A 1.3900 . ?
C29A C34A 1.499(18) . ?
C35A H35D 0.9800 . ?
C35A H35E 0.9800 . ?
C35A H35F 0.9800 . ?
C35A C34A 1.59(9) . ?
C34A H34A 1.0000 . ?
C34A C36A 1.48(3) . ?
C36A H36D 0.9800 . ?
C36A H36E 0.9800 . ?
C36A H36F 0.9800 . ?

loop_
_geom_torsion_atom_site_label_1
_geom_torsion_atom_site_label_2
_geom_torsion_atom_site_label_3
_geom_torsion_atom_site_label_4
_geom_torsion
_geom_torsion_site_symmetry_1
_geom_torsion_site_symmetry_2
_geom_torsion_site_symmetry_3
_geom_torsion_site_symmetry_4
_geom_torsion_publ_flag
Ni1 N3 C7 C6 3.46(17) . . . . ?
Ni1 N3 C7 C8 -176.99(12) . . . . ?
Ni1 N3 C11 C10 177.24(13) . . . . ?
Ni1 C1 C2 C3 168.97(15) . . . . ?
Ni1 C1 C6 C5 -170.93(13) . . . . ?
Ni1 C1 C6 C7 5.94(18) . . . . ?
Cl1 Ni1 C1 C2 -95.1(3) . . . . ?
Cl1 Ni1 C1 C6 75.3(3) . . . . ?
Cl1 Ni1 C13 N1 -115.93(15) . . . . ?
Cl1 Ni1 C13 N2 67.20(15) . . . . ?
N1 C14 C15 N2 -0.76(19) . . . . ?
N1 C16 C17 C18 -179.33(15) . . . . ?
N1 C16 C17 C22 -2.5(3) . . . . ?
N1 C16 C21 C20 179.96(15) . . . . ?
N1 C16 C21 C25 6.6(2) . . . . ?
N2 C28 C29 C30 177.9(5) . . . . ?
N2 C28 C29 C34 -3.0(6) . . . . ?
N2 C28 C33 C32 -175.6(5) . . . . ?
N2 C28 C33 C37 5.2(5) . . . . ?
N2 C28A C33A C83 17.9(17) . . . . ?
N2 C28A C33A C32A -173(2) . . . . ?
N2 C28A C29A C30A 173.2(18) . . . . ?
N2 C28A C29A C34A -10.7(18) . . . . ?
N3 Ni1 C1 C2 -173.60(17) . . . . ?
N3 Ni1 C1 C6 -3.19(12) . . . . ?
N3 C7 C8 C9 -0.5(3) . . . . ?
C1 Ni1 C13 N1 75.20(15) . . . . ?
C1 Ni1 C13 N2 -101.67(16) . . . . ?
C1 C2 C3 C4 0.5(3) . . . . ?
C1 C6 C7 N3 -6.1(2) . . . . ?
C1 C6 C7 C8 174.39(16) . . . . ?
C2 C1 C6 C5 0.9(2) . . . . ?
C2 C1 C6 C7 177.76(15) . . . . ?
C2 C3 C4 C5 0.7(3) . . . . ?
C2 C3 C4 C12 -176.13(17) . . . . ?
C3 C4 C5 C6 -1.0(3) . . . . ?
C3 C4 C12 F1 -46.3(2) . . . . ?
C3 C4 C12 F2 -167.02(17) . . . . ?
C3 C4 C12 F3 72.3(2) . . . . ?
C4 C5 C6 C1 0.2(3) . . . . ?
C4 C5 C6 C7 -176.40(15) . . . . ?
C5 C4 C12 F1 136.98(18) . . . . ?
C5 C4 C12 F2 16.3(3) . . . . ?
C5 C4 C12 F3 -104.5(2) . . . . ?
C5 C6 C7 N3 170.74(15) . . . . ?
C5 C6 C7 C8 -8.8(3) . . . . ?
C6 C1 C2 C3 -1.2(3) . . . . ?
C6 C7 C8 C9 179.01(16) . . . . ?
C7 N3 C11 C10 -0.3(3) . . . . ?
C7 C8 C9 C10 -0.5(3) . . . . ?
C8 C9 C10 C11 1.0(3) . . . . ?
C9 C10 C11 N3 -0.6(3) . . . . ?
C11 N3 C7 C6 -178.69(14) . . . . ?
C11 N3 C7 C8 0.9(2) . . . . ?
C12 C4 C5 C6 175.69(16) . . . . ?
C13 Ni1 C1 C2 12.63(17) . . . . ?
C13 Ni1 C1 C6 -176.96(12) . . . . ?
C13 N1 C14 C15 0.2(2) . . . . ?
C13 N1 C16 C17 -117.81(19) . . . . ?
C13 N1 C16 C21 67.2(2) . . . . ?
C13 N2 C15 C14 1.1(2) . . . . ?
C13 N2 C28 C29 -96.8(4) . . . . ?
C13 N2 C28 C33 84.5(4) . . . . ?
C13 N2 C28A C33A 75.8(15) . . . . ?
C13 N2 C28A C29A -97.1(10) . . . . ?
C14 N1 C13 Ni1 -176.99(12) . . . . ?
C14 N1 C13 N2 0.49(18) . . . . ?
C14 N1 C16 C17 70.0(2) . . . . ?
C14 N1 C16 C21 -105.01(18) . . . . ?
C15 N2 C13 Ni1 176.46(13) . . . . ?
C15 N2 C13 N1 -0.97(18) . . . . ?
C15 N2 C28 C29 65.4(4) . . . . ?
C15 N2 C28 C33 -113.3(3) . . . . ?
C15 N2 C28A C33A -110.0(11) . . . . ?
C15 N2 C28A C29A 77.1(12) . . . . ?
C16 N1 C13 Ni1 10.0(2) . . . . ?
C16 N1 C13 N2 -172.50(15) . . . . ?
C16 N1 C14 C15 173.45(15) . . . . ?
C16 C17 C18 C19 0.6(3) . . . . ?
C16 C17 C22 C23 133.15(18) . . . . ?
C16 C17 C22 C24 -103.8(2) . . . . ?
C16 C21 C25 C26 -151.08(17) . . . . ?
C16 C21 C25 C27 85.1(2) . . . . ?
C17 C16 C21 C20 5.1(2) . . . . ?
C17 C16 C21 C25 -168.20(16) . . . . ?
C17 C18 C19 C20 2.6(3) . . . . ?
C18 C17 C22 C23 -50.1(2) . . . . ?
C18 C17 C22 C24 72.9(2) . . . . ?
C18 C19 C20 C21 -2.0(3) . . . . ?
C19 C20 C21 C16 -1.8(3) . . . . ?
C19 C20 C21 C25 171.69(17) . . . . ?
C20 C21 C25 C26 35.8(2) . . . . ?
C20 C21 C25 C27 -88.1(2) . . . . ?
C21 C16 C17 C18 -4.6(3) . . . . ?
C21 C16 C17 C22 172.23(16) . . . . ?
C22 C17 C18 C19 -176.32(18) . . . . ?
C28 N2 C13 Ni1 -19.6(3) . . . . ?
C28 N2 C13 N1 162.9(2) . . . . ?
C28 N2 C15 C14 -163.3(2) . . . . ?
C28 C29 C30 C31 -1.6(4) . . . . ?
C28 C29 C34 C35 133.0(15) . . . . ?
C28 C29 C34 C36 -103.7(8) . . . . ?
C28 C33 C37 C39 66.2(6) . . . . ?
C28 C33 C37 C38 -171.4(4) . . . . ?
C29 C28 C33 C32 5.8(4) . . . . ?
C29 C28 C33 C37 -173.5(5) . . . . ?
C29 C30 C31 C32 3.8(5) . . . . ?
C30 C29 C34 C35 -48.0(16) . . . . ?
C30 C29 C34 C36 75.3(9) . . . . ?
C30 C31 C32 C33 -1.2(5) . . . . ?
C31 C32 C33 C28 -3.4(4) . . . . ?
C31 C32 C33 C37 175.9(5) . . . . ?
C32 C33 C37 C39 -113.1(6) . . . . ?
C32 C33 C37 C38 9.3(7) . . . . ?
C33 C28 C29 C30 -3.4(4) . . . . ?
C33 C28 C29 C34 175.7(5) . . . . ?
C34 C29 C30 C31 179.4(5) . . . . ?
Ni2 N6 C46 C45 0.49(18) . . . . ?
Ni2 N6 C46 C47 -179.00(15) . . . . ?
Ni2 N6 C50 C49 177.24(15) . . . . ?
Ni2 C40 C41 C42 179.50(16) . . . . ?
Ni2 C40 C45 C44 179.16(14) . . . . ?
Ni2 C40 C45 C46 -0.83(19) . . . . ?
Cl2 Ni2 C52 N4 -105.68(15) . . . . ?
Cl2 Ni2 C52 N5 84.12(15) . . . . ?
N4 C53 C54 N5 0.0(2) . . . . ?
N4 C55 C56 C57 -178.95(16) . . . . ?
N4 C55 C56 C61 -3.3(3) . . . . ?
N4 C55 C60 C59 178.79(15) . . . . ?
N4 C55 C60 C64 2.9(2) . . . . ?
N5 C67 C68 C69 178.81(15) . . . . ?
N5 C67 C68 C73 -6.7(2) . . . . ?
N5 C67 C72 C71 -178.48(16) . . . . ?
N5 C67 C72 C76 4.3(3) . . . . ?
N6 C46 C47 C48 1.5(3) . . . . ?
C40 Ni2 C52 N4 78.52(16) . . . . ?
C40 Ni2 C52 N5 -91.68(16) . . . . ?
C40 C41 C42 C43 0.6(3) . . . . ?
C40 C45 C46 N6 0.2(2) . . . . ?
C40 C45 C46 C47 179.68(18) . . . . ?
C41 C40 C45 C44 -2.4(3) . . . . ?
C41 C40 C45 C46 177.56(16) . . . . ?
C41 C42 C43 C44 -1.8(3) . . . . ?
C41 C42 C43 C51 177.69(19) . . . . ?
C42 C43 C44 C45 0.9(3) . . . . ?
C42 C43 C51 F4 -25.6(9) . . . . ?
C42 C43 C51 F4A -70.2(5) . . . . ?
C42 C43 C51 F5 -153.0(7) . . . . ?
C42 C43 C51 F5A 172.9(4) . . . . ?
C42 C43 C51 F6 93.6(9) . . . . ?
C42 C43 C51 F6A 47.9(6) . . . . ?
C43 C44 C45 C40 1.3(3) . . . . ?
C43 C44 C45 C46 -178.66(17) . . . . ?
C44 C43 C51 F4 153.9(9) . . . . ?
C44 C43 C51 F4A 109.3(5) . . . . ?
C44 C43 C51 F5 26.5(7) . . . . ?
C44 C43 C51 F5A -7.6(5) . . . . ?
C44 C43 C51 F6 -86.9(9) . . . . ?
C44 C43 C51 F6A -132.6(5) . . . . ?
C44 C45 C46 N6 -179.78(16) . . . . ?
C44 C45 C46 C47 -0.3(3) . . . . ?
C45 C40 C41 C42 1.5(3) . . . . ?
C45 C46 C47 C48 -177.9(2) . . . . ?
C46 N6 C50 C49 -0.2(3) . . . . ?
C46 C47 C48 C49 -0.3(3) . . . . ?
C47 C48 C49 C50 -1.1(3) . . . . ?
C48 C49 C50 N6 1.4(3) . . . . ?
C50 N6 C46 C45 178.24(15) . . . . ?
C50 N6 C46 C47 -1.3(3) . . . . ?
C51 C43 C44 C45 -178.65(18) . . . . ?
C52 N4 C53 C54 -1.3(2) . . . . ?
C52 N4 C55 C56 -110.9(2) . . . . ?
C52 N4 C55 C60 74.1(2) . . . . ?
C52 N5 C54 C53 1.3(2) . . . . ?
C52 N5 C67 C68 -82.5(2) . . . . ?
C52 N5 C67 C72 101.9(2) . . . . ?
C53 N4 C52 Ni2 -170.18(13) . . . . ?
C53 N4 C52 N5 2.02(19) . . . . ?
C53 N4 C55 C56 82.6(2) . . . . ?
C53 N4 C55 C60 -92.4(2) . . . . ?
C54 N5 C52 Ni2 169.78(13) . . . . ?
C54 N5 C52 N4 -2.05(18) . . . . ?
C54 N5 C67 C68 84.3(2) . . . . ?
C54 N5 C67 C72 -91.3(2) . . . . ?
C55 N4 C52 Ni2 22.0(2) . . . . ?
C55 N4 C52 N5 -165.77(15) . . . . ?
C55 N4 C53 C54 166.98(16) . . . . ?
C55 C56 C57 C58 1.9(3) . . . . ?
C55 C56 C61 C62 130.2(2) . . . . ?
C55 C56 C61 C63 -106.6(2) . . . . ?
C55 C60 C64 C65 83.9(2) . . . . ?
C55 C60 C64 C66 -151.90(18) . . . . ?
C56 C55 C60 C59 3.9(3) . . . . ?
C56 C55 C60 C64 -172.02(16) . . . . ?
C56 C57 C58 C59 0.5(3) . . . . ?
C57 C56 C61 C62 -54.3(3) . . . . ?
C57 C56 C61 C63 69.0(2) . . . . ?
C57 C58 C59 C60 -0.8(3) . . . . ?
C58 C59 C60 C55 -1.3(3) . . . . ?
C58 C59 C60 C64 174.69(18) . . . . ?
C59 C60 C64 C65 -92.0(2) . . . . ?
C59 C60 C64 C66 32.2(2) . . . . ?
C60 C55 C56 C57 -4.1(3) . . . . ?
C60 C55 C56 C61 171.52(17) . . . . ?
C61 C56 C57 C58 -173.9(2) . . . . ?
C67 N5 C52 Ni2 -22.2(2) . . . . ?
C67 N5 C52 N4 166.00(15) . . . . ?
C67 N5 C54 C53 -167.35(15) . . . . ?
C67 C68 C69 C70 1.1(3) . . . . ?
C67 C68 C73 C74 144.98(17) . . . . ?
C67 C68 C73 C75 -92.1(2) . . . . ?
C67 C72 C76 C77 -116.1(2) . . . . ?
C67 C72 C76 C78 120.45(19) . . . . ?
C68 C67 C72 C71 6.2(3) . . . . ?
C68 C67 C72 C76 -171.04(17) . . . . ?
C68 C69 C70 C71 2.9(3) . . . . ?
C69 C68 C73 C74 -40.6(2) . . . . ?
C69 C68 C73 C75 82.3(2) . . . . ?
C69 C70 C71 C72 -2.5(3) . . . . ?
C70 C71 C72 C67 -2.0(3) . . . . ?
C70 C71 C72 C76 175.36(18) . . . . ?
C71 C72 C76 C77 66.8(2) . . . . ?
C71 C72 C76 C78 -56.7(2) . . . . ?
C72 C67 C68 C69 -5.7(3) . . . . ?
C72 C67 C68 C73 168.78(16) . . . . ?
C73 C68 C69 C70 -173.68(18) . . . . ?
C80 O1 C81 C82 168.1(18) . . . . ?
C81 O1 C80 C79 170.7(11) . . . . ?
C80A O1A C81A C82A 158(2) . . . . ?
C81A O1A C80A C79A -172(2) . . . . ?
C38A C83 C33A C28A -143.9(14) . . . . ?
C38A C83 C33A C32A 46(2) . . . . ?
C39A C83 C33A C28A 92.7(17) . . . . ?
C39A C83 C33A C32A -76.9(19) . . . . ?
C83 C33A C32A C31A 169.6(17) . . . . ?
C28A N2 C13 Ni1 -8.7(9) . . . . ?
C28A N2 C13 N1 173.9(8) . . . . ?
C28A N2 C15 C14 -173.8(8) . . . . ?
C28A C33A C32A C31A 0.0 . . . . ?
C28A C29A C34A C35A 138(5) . . . . ?
C28A C29A C34A C36A -96(3) . . . . ?
C33A C28A C29A C30A 0.0 . . . . ?
C33A C28A C29A C34A 176.1(19) . . . . ?
C33A C32A C31A C30A 0.0 . . . . ?
C32A C31A C30A C29A 0.0 . . . . ?
C31A C30A C29A C28A 0.0 . . . . ?
C31A C30A C29A C34A -176.2(18) . . . . ?
C30A C29A C34A C35A -46(6) . . . . ?
C30A C29A C34A C36A 80(3) . . . . ?
C29A C28A C33A C83 -169.5(17) . . . . ?
C29A C28A C33A C32A 0.0 . . . . ?
